data_1515764
loop_
_publ_author_name
'Scales, Emma'
'Sorace, Lorenzo'
'Dei, Andrea'
'Caneschi, Andrea'
'Muryn, Christopher A.'
'Collison, David'
'McInnes, Eric J. L.'

_publ_section_title
;
 Low-valent vanadium catecholate clusters
;
_journal_issue 2
_journal_name_full 'Chemical Science'
_journal_page_first 221
_journal_paper_doi 10.1039/c0sc00142b
_journal_volume 1
_journal_year 2010
_chemical_formula_sum 'C67 H120 O24 V6'
_chemical_formula_weight 1615.27
_chemical_name_systematic
;
?
;
_space_group_IT_number 2
_symmetry_cell_setting triclinic
_symmetry_space_group_name_Hall '-P 1'
_symmetry_space_group_name_H-M 'P -1'
_atom_sites_solution_hydrogens geom
_atom_sites_solution_primary direct
_atom_sites_solution_secondary difmap
_audit_creation_method SHELXL-97
_cell_angle_alpha 89.59(3)
_cell_angle_beta 74.53(3)
_cell_angle_gamma 82.69(3)
_cell_formula_units_Z 2
_cell_length_a 13.520(3)
_cell_length_b 18.220(4)
_cell_length_c 19.290(4)
_cell_measurement_reflns_used 18496
_cell_measurement_temperature 100(2)
_cell_measurement_theta_max 50.226
_cell_measurement_theta_min 4.517
_cell_volume 4540.6(19)
_computing_structure_refinement 'SHELXL-97 (Sheldrick, 1997)'
_computing_structure_solution 'SHELXS-97 (Sheldrick, 1990)'
_diffrn_ambient_temperature 100(2)
_diffrn_measured_fraction_theta_full 0.997
_diffrn_measured_fraction_theta_max 0.997
_diffrn_measurement_device_type 'Bruker APEX II CCD diffractometer'
_diffrn_measurement_method 'w\ rotation with narrow frames'
_diffrn_radiation_monochromator 'silicon 111'
_diffrn_radiation_source 'Daresbury SRS STATION 9.8'
_diffrn_radiation_type synchrotron
_diffrn_radiation_wavelength 0.69420
_diffrn_reflns_av_R_equivalents 0.0572
_diffrn_reflns_av_sigmaI/netI 0.0851
_diffrn_reflns_limit_h_max 15
_diffrn_reflns_limit_h_min -15
_diffrn_reflns_limit_k_max 21
_diffrn_reflns_limit_k_min -21
_diffrn_reflns_limit_l_max 22
_diffrn_reflns_limit_l_min -22
_diffrn_reflns_number 33491
_diffrn_reflns_theta_full 24.10
_diffrn_reflns_theta_max 24.10
_diffrn_reflns_theta_min 2.01
_exptl_absorpt_coefficient_mu 0.648
_exptl_absorpt_correction_T_max 0.9808
_exptl_absorpt_correction_T_min 0.8293
_exptl_absorpt_correction_type multi-scan
_exptl_absorpt_process_details sadabs
_exptl_crystal_colour blue/black
_exptl_crystal_density_diffrn 1.181
_exptl_crystal_density_method 'not measured'
_exptl_crystal_description rod
_exptl_crystal_F_000 1626
_exptl_crystal_size_max 0.30
_exptl_crystal_size_mid 0.08
_exptl_crystal_size_min 0.03
_refine_diff_density_max 1.356
_refine_diff_density_min -0.852
_refine_diff_density_rms 0.111
_refine_ls_extinction_method none
_refine_ls_goodness_of_fit_ref 1.032
_refine_ls_hydrogen_treatment constr
_refine_ls_matrix_type full
_refine_ls_number_parameters 924
_refine_ls_number_reflns 15418
_refine_ls_number_restraints 20
_refine_ls_restrained_S_all 1.032
_refine_ls_R_factor_all 0.1136
_refine_ls_R_factor_gt 0.0724
_refine_ls_shift/su_max 0.002
_refine_ls_shift/su_mean 0.000
_refine_ls_structure_factor_coef Fsqd
_refine_ls_weighting_details 'calc w=1/[\s^2^(Fo^2^)+(0.1629P)^2^+2.2778P] where P=(Fo^2^+2Fc^2^)/3'
_refine_ls_weighting_scheme calc
_refine_ls_wR_factor_gt 0.2100
_refine_ls_wR_factor_ref 0.2421
_reflns_number_gt 9869
_reflns_number_total 15418
_reflns_threshold_expression >2sigma(I)
_cod_data_source_file c0sc00142b.txt
_cod_data_source_block testp-1
_cod_depositor_comments
;
The following automatic conversions were performed:

'_refine_ls_hydrogen_treatment' value 'constrained' was replaced with
the value 'constr' as specified in the replacement file
'src/cod-tools/trunk/data/replacement-values/replacement_values.lst'.

Automatic conversion script
Id: cif_fix_values 5376 2017-05-30 11:51:03Z andrius 
;
_cod_original_cell_volume 4540.6(16)
_cod_original_sg_symbol_H-M P-1
_cod_database_code 1515764

loop_
_symmetry_equiv_pos_as_xyz
'x, y, z'
'-x, -y, -z'

loop_
_atom_site_label
_atom_site_type_symbol
_atom_site_fract_x
_atom_site_fract_y
_atom_site_fract_z
_atom_site_U_iso_or_equiv
_atom_site_adp_type
_atom_site_occupancy
_atom_site_symmetry_multiplicity
_atom_site_calc_flag
_atom_site_refinement_flags
_atom_site_disorder_assembly
_atom_site_disorder_group
V1 V 0.48155(5) 1.03365(4) 0.37965(4) 0.03095(17) Uani 1 1 d . . .
V2 V 0.58438(5) 0.89895(3) 0.45782(3) 0.02792(17) Uani 1 1 d . . .
V3 V 0.64184(5) 1.04599(3) 0.47834(3) 0.02830(17) Uani 1 1 d . . .
V4 V 0.52222(5) 0.62274(4) 0.04204(3) 0.03322(18) Uani 1 1 d . . .
V5 V 0.52031(5) 0.45475(4) 0.09534(3) 0.02969(17) Uani 1 1 d . . .
V6 V 0.33760(5) 0.52121(4) 0.04847(3) 0.03176(18) Uani 1 1 d . . .
O1 O 0.5000 1.0000 0.5000 0.0311(10) Uani 1 2 d S . .
O2 O 0.5652(2) 0.93539(14) 0.36435(14) 0.0326(7) Uani 1 1 d . . .
O3 O 0.6100(2) 1.07130(13) 0.38619(14) 0.0297(7) Uani 1 1 d . . .
O4 O 0.59531(19) 0.88129(14) 0.55673(14) 0.0295(7) Uani 1 1 d . . .
O5 O 0.63985(19) 1.01829(14) 0.57846(14) 0.0308(7) Uani 1 1 d . . .
O6 O 0.4704(2) 1.05582(16) 0.30134(14) 0.0386(8) Uani 1 1 d . . .
O7 O 0.44924(19) 0.85985(13) 0.47986(13) 0.0286(7) Uani 1 1 d . . .
O8 O 0.63284(19) 0.80200(14) 0.42461(14) 0.0308(7) Uani 1 1 d . . .
O9 O 0.71242(18) 0.94671(14) 0.43968(14) 0.0302(7) Uani 1 1 d . . .
O10 O 0.7786(2) 1.07036(14) 0.45003(14) 0.0324(7) Uani 1 1 d . . .
O11 O 0.5000 0.5000 0.0000 0.0329(10) Uani 1 2 d S . .
O12 O 0.54312(19) 0.55548(15) 0.11894(13) 0.0306(7) Uani 1 1 d . . .
O13 O 0.3723(2) 0.61511(15) 0.08108(13) 0.0337(7) Uani 1 1 d . . .
O14 O 0.6636(2) 0.58050(15) -0.01320(13) 0.0335(7) Uani 1 1 d . . .
O15 O 0.5061(2) 0.35957(15) 0.05222(14) 0.0338(7) Uani 1 1 d . . .
O16 O 0.5364(2) 0.70281(16) 0.06905(15) 0.0419(8) Uani 1 1 d . . .
O17 O 0.36768(19) 0.47571(15) 0.13697(13) 0.0322(7) Uani 1 1 d . . .
O18 O 0.51489(19) 0.41886(15) 0.18660(13) 0.0303(7) Uani 1 1 d . . .
O19 O 0.6692(2) 0.43680(15) 0.04531(13) 0.0337(7) Uani 1 1 d . . .
O20 O 0.1940(2) 0.54976(16) 0.07118(13) 0.0343(7) Uani 1 1 d . . .
C1 C 0.4577(3) 0.78810(19) 0.45749(19) 0.0250(9) Uani 1 1 d . . .
C2 C 0.5602(3) 0.7573(2) 0.42678(19) 0.0266(9) Uani 1 1 d . . .
C3 C 0.5820(3) 0.6832(2) 0.40165(19) 0.0272(9) Uani 1 1 d . . .
C4 C 0.4967(3) 0.6453(2) 0.40834(19) 0.0290(10) Uani 1 1 d . . .
H4 H 0.5095 0.5953 0.3913 0.035 Uiso 1 1 calc R . .
C5 C 0.3927(3) 0.6759(2) 0.4386(2) 0.0281(10) Uani 1 1 d . . .
C6 C 0.3750(3) 0.7494(2) 0.46403(19) 0.0290(10) Uani 1 1 d . . .
H6 H 0.3066 0.7723 0.4856 0.035 Uiso 1 1 calc R . .
C7 C 0.6940(3) 0.6499(2) 0.3661(2) 0.0317(10) Uani 1 1 d . . .
C8 C 0.6998(3) 0.5687(2) 0.3403(2) 0.0394(11) Uani 1 1 d . . .
H8C H 0.7716 0.5497 0.3157 0.059 Uiso 1 1 calc R . .
H8A H 0.6565 0.5668 0.3070 0.059 Uiso 1 1 calc R . .
H8B H 0.6748 0.5384 0.3819 0.059 Uiso 1 1 calc R . .
C9 C 0.7367(3) 0.6945(2) 0.2997(2) 0.0421(12) Uani 1 1 d . . .
H9C H 0.7423 0.7447 0.3148 0.063 Uiso 1 1 calc R . .
H9A H 0.6899 0.6970 0.2684 0.063 Uiso 1 1 calc R . .
H9B H 0.8053 0.6704 0.2732 0.063 Uiso 1 1 calc R . .
C10 C 0.7615(3) 0.6508(2) 0.4178(2) 0.0394(12) Uani 1 1 d . . .
H10C H 0.7552 0.7011 0.4374 0.059 Uiso 1 1 calc R . .
H10B H 0.8338 0.6345 0.3920 0.059 Uiso 1 1 calc R . .
H10A H 0.7389 0.6173 0.4572 0.059 Uiso 1 1 calc R . .
C11 C 0.3063(3) 0.6292(2) 0.4422(2) 0.0354(11) Uani 1 1 d . . .
C12 C 0.1998(3) 0.6723(2) 0.4764(3) 0.0440(12) Uani 1 1 d . . .
H12C H 0.1936 0.6838 0.5271 0.066 Uiso 1 1 calc R . .
H12A H 0.1459 0.6422 0.4732 0.066 Uiso 1 1 calc R . .
H12B H 0.1916 0.7184 0.4509 0.066 Uiso 1 1 calc R . .
C13 C 0.3086(3) 0.6062(2) 0.3648(2) 0.0423(12) Uani 1 1 d . . .
H13C H 0.3003 0.6506 0.3369 0.063 Uiso 1 1 calc R . .
H13A H 0.2520 0.5770 0.3663 0.063 Uiso 1 1 calc R . .
H13B H 0.3750 0.5764 0.3422 0.063 Uiso 1 1 calc R . .
C14 C 0.3193(3) 0.5609(2) 0.4855(2) 0.0434(12) Uani 1 1 d . . .
H14B H 0.3871 0.5324 0.4643 0.065 Uiso 1 1 calc R . .
H14A H 0.2647 0.5303 0.4852 0.065 Uiso 1 1 calc R . .
H14C H 0.3144 0.5756 0.5352 0.065 Uiso 1 1 calc R . .
C15 C 0.8161(3) 0.9475(2) 0.4089(2) 0.0280(10) Uani 1 1 d . . .
C16 C 0.8508(3) 1.0151(2) 0.4145(2) 0.0285(10) Uani 1 1 d . . .
C17 C 0.9562(3) 1.0227(2) 0.3846(2) 0.0288(10) Uani 1 1 d . . .
C18 C 1.0192(3) 0.9597(2) 0.3498(2) 0.0328(10) Uani 1 1 d . . .
H18 H 1.0901 0.9638 0.3283 0.039 Uiso 1 1 calc R . .
C19 C 0.9854(3) 0.8912(2) 0.3444(2) 0.0337(11) Uani 1 1 d . . .
C20 C 0.8802(3) 0.8850(2) 0.3750(2) 0.0301(10) Uani 1 1 d . . .
H20 H 0.8538 0.8395 0.3725 0.036 Uiso 1 1 calc R . .
C21 C 0.9976(3) 1.0958(2) 0.3894(2) 0.0336(10) Uani 1 1 d . . .
C22 C 0.9371(3) 1.1571(2) 0.3562(2) 0.0415(12) Uani 1 1 d . . .
H22A H 0.9439 1.1438 0.3059 0.062 Uiso 1 1 calc R . .
H22C H 0.9649 1.2038 0.3586 0.062 Uiso 1 1 calc R . .
H22B H 0.8638 1.1627 0.3831 0.062 Uiso 1 1 calc R . .
C23 C 0.9843(3) 1.1163(2) 0.4684(2) 0.0399(11) Uani 1 1 d . . .
H23A H 0.9110 1.1199 0.4947 0.060 Uiso 1 1 calc R . .
H23C H 1.0092 1.1641 0.4716 0.060 Uiso 1 1 calc R . .
H23B H 1.0244 1.0782 0.4895 0.060 Uiso 1 1 calc R . .
C24 C 1.1119(3) 1.0923(3) 0.3495(2) 0.0443(12) Uani 1 1 d . . .
H24B H 1.1527 1.0553 0.3714 0.066 Uiso 1 1 calc R . .
H24C H 1.1346 1.1408 0.3527 0.066 Uiso 1 1 calc R . .
H24A H 1.1220 1.0784 0.2989 0.066 Uiso 1 1 calc R . .
C25 C 1.0587(3) 0.8246(2) 0.3036(2) 0.0402(12) Uani 1 1 d . . .
C26 C 1.0639(5) 0.8323(3) 0.2243(3) 0.0688(18) Uani 1 1 d . . .
H26B H 1.1094 0.7902 0.1969 0.103 Uiso 1 1 calc R . .
H26C H 1.0913 0.8784 0.2072 0.103 Uiso 1 1 calc R . .
H26A H 0.9943 0.8334 0.2177 0.103 Uiso 1 1 calc R . .
C27 C 1.0228(4) 0.7525(2) 0.3291(3) 0.0643(17) Uani 1 1 d . . .
H27C H 1.0157 0.7491 0.3809 0.096 Uiso 1 1 calc R . .
H27B H 1.0734 0.7117 0.3035 0.096 Uiso 1 1 calc R . .
H27A H 0.9557 0.7493 0.3197 0.096 Uiso 1 1 calc R . .
C28 C 1.1678(3) 0.8241(3) 0.3130(3) 0.0559(15) Uani 1 1 d . . .
H28B H 1.1643 0.8251 0.3644 0.084 Uiso 1 1 calc R . .
H28C H 1.1972 0.8677 0.2907 0.084 Uiso 1 1 calc R . .
H28A H 1.2117 0.7792 0.2900 0.084 Uiso 1 1 calc R . .
C29 C 0.6519(3) 0.9244(2) 0.3014(2) 0.0406(12) Uani 1 1 d . . .
H29B H 0.6273 0.9329 0.2583 0.061 Uiso 1 1 calc R . .
H29A H 0.6865 0.8736 0.2998 0.061 Uiso 1 1 calc R . .
H29C H 0.7007 0.9592 0.3034 0.061 Uiso 1 1 calc R . .
C30 C 0.6292(3) 1.1420(2) 0.3584(2) 0.0377(11) Uani 1 1 d . . .
H30B H 0.5689 1.1785 0.3793 0.057 Uiso 1 1 calc R . .
H30A H 0.6418 1.1400 0.3059 0.057 Uiso 1 1 calc R . .
H30C H 0.6900 1.1562 0.3707 0.057 Uiso 1 1 calc R . .
C31 C 0.6932(3) 0.8484(2) 0.5660(2) 0.0371(11) Uani 1 1 d . . .
H31A H 0.7214 0.8068 0.5315 0.056 Uiso 1 1 calc R . .
H31B H 0.6836 0.8306 0.6151 0.056 Uiso 1 1 calc R . .
H31C H 0.7414 0.8855 0.5576 0.056 Uiso 1 1 calc R . .
C32 C 0.6720(3) 1.0689(2) 0.6218(2) 0.0397(11) Uani 1 1 d . . .
H32B H 0.6177 1.1111 0.6370 0.060 Uiso 1 1 calc R . .
H32C H 0.7359 1.0865 0.5939 0.060 Uiso 1 1 calc R . .
H32A H 0.6844 1.0437 0.6644 0.060 Uiso 1 1 calc R . .
C33 C 0.3359(3) 0.4504(2) 0.20474(19) 0.0319(10) Uani 1 1 d . . .
C34 C 0.4180(3) 0.4199(2) 0.2325(2) 0.0296(10) Uani 1 1 d . . .
C35 C 0.3989(3) 0.3923(2) 0.30155(19) 0.0292(10) Uani 1 1 d . . .
C36 C 0.2951(3) 0.3965(2) 0.3402(2) 0.0343(11) Uani 1 1 d . . .
H36 H 0.2796 0.3781 0.3876 0.041 Uiso 1 1 calc R . .
C37 C 0.2123(3) 0.4262(2) 0.3134(2) 0.0315(10) Uani 1 1 d . A .
C38 C 0.2342(3) 0.4547(2) 0.2448(2) 0.0319(10) Uani 1 1 d . . .
H38 H 0.1799 0.4767 0.2258 0.038 Uiso 1 1 calc R . .
C39 C 0.4896(3) 0.3611(2) 0.3322(2) 0.0327(10) Uani 1 1 d . . .
C40 C 0.4519(3) 0.3343(2) 0.4087(2) 0.0395(12) Uani 1 1 d . . .
H40C H 0.5117 0.3163 0.4266 0.059 Uiso 1 1 calc R . .
H40A H 0.4102 0.2941 0.4087 0.059 Uiso 1 1 calc R . .
H40B H 0.4097 0.3754 0.4398 0.059 Uiso 1 1 calc R . .
C41 C 0.5588(3) 0.4203(2) 0.3328(2) 0.0381(11) Uani 1 1 d . . .
H41B H 0.5189 0.4623 0.3636 0.057 Uiso 1 1 calc R . .
H41A H 0.5854 0.4370 0.2837 0.057 Uiso 1 1 calc R . .
H41C H 0.6169 0.3998 0.3515 0.057 Uiso 1 1 calc R . .
C42 C 0.5537(3) 0.2957(2) 0.2833(2) 0.0362(11) Uani 1 1 d . . .
H42B H 0.5723 0.3113 0.2332 0.054 Uiso 1 1 calc R . .
H42A H 0.5128 0.2544 0.2874 0.054 Uiso 1 1 calc R . .
H42C H 0.6169 0.2799 0.2981 0.054 Uiso 1 1 calc R . .
C43 C 0.1007(3) 0.4253(3) 0.3584(2) 0.0411(12) Uani 1 1 d . . .
C44X C 0.0808(9) 0.4572(9) 0.4336(6) 0.066(3) Uani 0.436(6) 1 d PU A 2
H44B H 0.0061 0.4698 0.4546 0.099 Uiso 0.436(6) 1 calc PR A 2
H44C H 0.1146 0.5020 0.4318 0.099 Uiso 0.436(6) 1 calc PR A 2
H44A H 0.1088 0.4207 0.4633 0.099 Uiso 0.436(6) 1 calc PR A 2
C45X C 0.0731(7) 0.3430(6) 0.3585(5) 0.072(2) Uani 0.564(6) 1 d PU A 2
H45B H -0.0013 0.3431 0.3800 0.108 Uiso 0.564(6) 1 calc PR A 2
H45C H 0.1119 0.3119 0.3865 0.108 Uiso 0.564(6) 1 calc PR A 2
H45A H 0.0916 0.3233 0.3089 0.108 Uiso 0.564(6) 1 calc PR A 2
C46X C 0.0196(6) 0.4740(6) 0.3268(5) 0.063(2) Uani 0.564(6) 1 d PU A 2
H46A H 0.0187 0.4522 0.2807 0.095 Uiso 0.564(6) 1 calc PR A 2
H46C H 0.0386 0.5242 0.3194 0.095 Uiso 0.564(6) 1 calc PR A 2
H46B H -0.0493 0.4762 0.3606 0.095 Uiso 0.564(6) 1 calc PR A 2
C44Y C 0.0932(7) 0.4128(7) 0.4385(4) 0.067(3) Uani 0.564(6) 1 d PU A 1
H44E H 0.0219 0.4277 0.4672 0.101 Uiso 0.564(6) 1 calc PR A 1
H44F H 0.1397 0.4424 0.4539 0.101 Uiso 0.564(6) 1 calc PR A 1
H44D H 0.1134 0.3602 0.4455 0.101 Uiso 0.564(6) 1 calc PR A 1
C45Y C 0.0516(10) 0.3717(8) 0.3254(7) 0.077(3) Uani 0.436(6) 1 d PU A 1
H45D H 0.0923 0.3227 0.3215 0.115 Uiso 0.436(6) 1 calc PR A 1
H45E H 0.0487 0.3879 0.2773 0.115 Uiso 0.436(6) 1 calc PR A 1
H45F H -0.0188 0.3691 0.3555 0.115 Uiso 0.436(6) 1 calc PR A 1
C46Y C 0.0405(8) 0.5060(7) 0.3634(6) 0.058(3) Uani 0.436(6) 1 d PU A 1
H46D H 0.0386 0.5219 0.3151 0.086 Uiso 0.436(6) 1 calc PR A 1
H46F H 0.0758 0.5400 0.3845 0.086 Uiso 0.436(6) 1 calc PR A 1
H46E H -0.0304 0.5061 0.3938 0.086 Uiso 0.436(6) 1 calc PR A 1
C47 C 0.7674(3) 0.4048(2) 0.0445(2) 0.0314(10) Uani 1 1 d . . .
C48 C 0.1585(3) 0.5868(2) 0.0198(2) 0.0328(10) Uani 1 1 d . . .
C49 C 0.0560(3) 0.6179(2) 0.0271(2) 0.0352(11) Uani 1 1 d . . .
C50 C 0.0350(3) 0.6542(3) -0.0315(2) 0.0416(12) Uani 1 1 d . . .
H50 H -0.0344 0.6752 -0.0273 0.050 Uiso 1 1 calc R . .
C51 C 0.1093(3) 0.6622(2) -0.0973(2) 0.0374(11) Uani 1 1 d . . .
C52 C 0.7894(3) 0.3689(2) 0.1023(2) 0.0372(11) Uani 1 1 d . . .
H52 H 0.7361 0.3653 0.1452 0.045 Uiso 1 1 calc R . .
C53 C -0.0268(3) 0.6105(3) 0.0976(2) 0.0448(13) Uani 1 1 d . . .
C54 C -0.0385(4) 0.5285(3) 0.1118(3) 0.0536(14) Uani 1 1 d . . .
H54B H 0.0267 0.5024 0.1176 0.080 Uiso 1 1 calc R . .
H54A H -0.0557 0.5063 0.0710 0.080 Uiso 1 1 calc R . .
H54C H -0.0940 0.5246 0.1557 0.080 Uiso 1 1 calc R . .
C55 C 0.0046(4) 0.6447(4) 0.1590(3) 0.0713(18) Uani 1 1 d . . .
H55A H 0.0760 0.6245 0.1574 0.107 Uiso 1 1 calc R . .
H55B H -0.0417 0.6330 0.2051 0.107 Uiso 1 1 calc R . .
H55C H -0.0002 0.6985 0.1542 0.107 Uiso 1 1 calc R . .
C56 C -0.1328(3) 0.6505(3) 0.0949(3) 0.0593(16) Uani 1 1 d . . .
H56B H -0.1839 0.6450 0.1407 0.089 Uiso 1 1 calc R . .
H56A H -0.1543 0.6287 0.0558 0.089 Uiso 1 1 calc R . .
H56C H -0.1278 0.7031 0.0863 0.089 Uiso 1 1 calc R . .
C57 C 0.0861(4) 0.7050(3) -0.1603(3) 0.0563(15) Uani 1 1 d . . .
C58 C 0.1378(5) 0.7748(3) -0.1681(4) 0.083(2) Uani 1 1 d . . .
H58B H 0.1049 0.8080 -0.1263 0.124 Uiso 1 1 calc R . .
H58C H 0.1306 0.7996 -0.2120 0.124 Uiso 1 1 calc R . .
H58A H 0.2114 0.7619 -0.1709 0.124 Uiso 1 1 calc R . .
C59 C 0.1290(4) 0.6586(4) -0.2298(3) 0.0737(19) Uani 1 1 d . . .
H59B H 0.2047 0.6498 -0.2409 0.110 Uiso 1 1 calc R . .
H59C H 0.1086 0.6851 -0.2692 0.110 Uiso 1 1 calc R . .
H59A H 0.1014 0.6111 -0.2239 0.110 Uiso 1 1 calc R . .
C60 C -0.0296(4) 0.7268(4) -0.1509(3) 0.080(2) Uani 1 1 d . . .
H60A H -0.0630 0.6821 -0.1508 0.120 Uiso 1 1 calc R . .
H60C H -0.0400 0.7578 -0.1908 0.120 Uiso 1 1 calc R . .
H60B H -0.0600 0.7545 -0.1053 0.120 Uiso 1 1 calc R . .
C61 C 0.6241(3) 0.5636(3) 0.1514(2) 0.0396(11) Uani 1 1 d . . .
H61B H 0.6906 0.5570 0.1145 0.059 Uiso 1 1 calc R . .
H61A H 0.6248 0.5262 0.1881 0.059 Uiso 1 1 calc R . .
H61C H 0.6127 0.6131 0.1738 0.059 Uiso 1 1 calc R . .
C62 C 0.3221(3) 0.6416(3) 0.1536(2) 0.0407(12) Uani 1 1 d . . .
H62A H 0.2490 0.6341 0.1655 0.061 Uiso 1 1 calc R . .
H62C H 0.3273 0.6944 0.1577 0.061 Uiso 1 1 calc R . .
H62B H 0.3556 0.6142 0.1869 0.061 Uiso 1 1 calc R . .
C63 C 0.7290(3) 0.6272(2) -0.0599(2) 0.0411(12) Uani 1 1 d . . .
H63A H 0.6953 0.6472 -0.0964 0.062 Uiso 1 1 calc R . .
H63B H 0.7954 0.5980 -0.0837 0.062 Uiso 1 1 calc R . .
H63C H 0.7408 0.6680 -0.0316 0.062 Uiso 1 1 calc R . .
C64 C 0.5748(3) 0.2948(2) 0.0584(2) 0.0406(12) Uani 1 1 d . . .
H64A H 0.5439 0.2506 0.0511 0.061 Uiso 1 1 calc R . .
H64B H 0.5864 0.2943 0.1064 0.061 Uiso 1 1 calc R . .
H64C H 0.6409 0.2950 0.0219 0.061 Uiso 1 1 calc R . .
O1S O 0.6917(8) 0.7674(5) 0.7860(5) 0.119(3) Uiso 0.562(5) 1 d PD B 1
H1S H 0.6432 0.7420 0.7890 0.143 Uiso 0.562(5) 1 calc PR B 1
C1S C 0.6681(10) 0.8150(6) 0.8458(6) 0.088(4) Uiso 0.562(5) 1 d PD B 1
H1SB H 0.6231 0.8592 0.8382 0.106 Uiso 0.562(5) 1 calc PR B 1
H1SC H 0.7321 0.8296 0.8529 0.106 Uiso 0.562(5) 1 calc PR B 1
H1SA H 0.6323 0.7899 0.8885 0.106 Uiso 0.562(5) 1 calc PR B 1
O2S O 0.4789(12) 0.8912(9) 0.8323(8) 0.149(6) Uiso 0.438(5) 1 d P B 2
H2S H 0.5024 0.8543 0.8042 0.179 Uiso 0.438(5) 1 calc PR B 2
C2S C 0.3546(16) 0.8947(13) 0.8621(12) 0.137(8) Uiso 0.438(5) 1 d P B 2
H2SA H 0.3349 0.8453 0.8582 0.165 Uiso 0.438(5) 1 calc PR B 2
H2SB H 0.3211 0.9291 0.8335 0.165 Uiso 0.438(5) 1 calc PR B 2
H2SC H 0.3327 0.9117 0.9126 0.165 Uiso 0.438(5) 1 calc PR B 2
O3S O 0.4447(12) 0.0587(8) 0.9840(8) 0.073(4) Uiso 0.2680(10) 1 d P C 1
H3S H 0.3805 0.0721 0.9951 0.087 Uiso 0.2680(10) 1 calc PR C 1
C3S C 0.474(2) -0.0241(17) 0.9316(16) 0.115(10) Uiso 0.2680(10) 1 d P C 1
H3SB H 0.4208 -0.0566 0.9509 0.138 Uiso 0.2680(10) 1 calc PR C 1
H3SC H 0.5416 -0.0490 0.9330 0.138 Uiso 0.2680(10) 1 calc PR C 1
H3SA H 0.4743 -0.0126 0.8817 0.138 Uiso 0.2680(10) 1 calc PR C 1
O4S O 0.5219(15) 0.0549(11) 0.8314(10) 0.115(6) Uiso 0.2861(13) 1 d P D 2
H4S H 0.5596 0.0315 0.7944 0.138 Uiso 0.2861(13) 1 calc PR D 2
C4S C 0.589(2) 0.0713(19) 0.8824(17) 0.130(11) Uiso 0.2861(13) 1 d P D 2
H4SB H 0.5801 0.1246 0.8930 0.156 Uiso 0.2861(13) 1 calc PR D 2
H4SA H 0.6624 0.0545 0.8589 0.156 Uiso 0.2861(13) 1 calc PR D 2
H4SC H 0.5678 0.0450 0.9273 0.156 Uiso 0.2861(13) 1 calc PR D 2
O5S O 0.772(3) 0.8552(19) 0.1237(17) 0.107(10) Uiso 0.1579(19) 1 d P E 4
H5S H 0.7078 0.8549 0.1389 0.128 Uiso 0.1579(19) 1 calc PR E 4
C5S C 0.794(2) 0.8633(15) 0.0625(14) 0.038(6) Uiso 0.1579(19) 1 d P E 4
H5SB H 0.8692 0.8540 0.0433 0.046 Uiso 0.1579(19) 1 calc PR E 4
H5SC H 0.7692 0.9142 0.0526 0.046 Uiso 0.1579(19) 1 calc PR E 4
H5SA H 0.7615 0.8287 0.0396 0.046 Uiso 0.1579(19) 1 calc PR E 4
O6S O 0.5188(7) 0.2289(5) 0.7490(4) 0.188(3) Uiso 1 1 d . . .
H6S H 0.5537 0.2645 0.7443 0.226 Uiso 1 1 calc R . .
C6S C 0.5169(9) 0.1956(6) 0.8152(6) 0.166(4) Uiso 1 1 d . . .
H6SC H 0.5651 0.2165 0.8371 0.200 Uiso 1 1 calc R . .
H6SA H 0.5374 0.1421 0.8073 0.200 Uiso 1 1 calc R . .
H6SB H 0.4467 0.2049 0.8474 0.200 Uiso 1 1 calc R . .
O7S O 0.7011(17) 0.1307(12) 0.9279(12) 0.133(7) Uiso 0.2883(17) 1 d P F 3
H7S H 0.6683 0.1485 0.8990 0.160 Uiso 0.2883(17) 1 calc PR F 3
C7S C 0.6384(15) 0.0384(10) 0.9742(10) 0.062(5) Uiso 0.2883(17) 1 d P F 3
H7SC H 0.6764 0.0178 1.0082 0.074 Uiso 0.2883(17) 1 calc PR F 3
H7SA H 0.6436 0.0011 0.9366 0.074 Uiso 0.2883(17) 1 calc PR F 3
H7SB H 0.5654 0.0526 0.9999 0.074 Uiso 0.2883(17) 1 calc PR F 3
O1SW O 0.6354(8) 0.8207(6) -0.0090(5) 0.233(4) Uiso 1 1 d . . .
O2SW O 0.8840(16) 0.0220(12) 0.2098(11) 0.458(11) Uiso 1 1 d . . .

loop_
_atom_site_aniso_label
_atom_site_aniso_U_11
_atom_site_aniso_U_22
_atom_site_aniso_U_33
_atom_site_aniso_U_23
_atom_site_aniso_U_13
_atom_site_aniso_U_12
V1 0.0272(3) 0.0297(3) 0.0316(3) -0.0053(3) -0.0012(3) -0.0014(3)
V2 0.0228(3) 0.0244(3) 0.0318(3) -0.0066(3) 0.0003(3) -0.0013(3)
V3 0.0225(3) 0.0252(3) 0.0314(3) -0.0065(3) 0.0014(3) 0.0003(3)
V4 0.0299(3) 0.0398(4) 0.0254(3) -0.0044(3) 0.0001(3) -0.0033(3)
V5 0.0228(3) 0.0390(4) 0.0213(3) -0.0038(3) 0.0031(2) -0.0010(3)
V6 0.0254(3) 0.0409(4) 0.0240(3) -0.0032(3) 0.0006(3) -0.0012(3)
O1 0.0250(18) 0.033(2) 0.0309(19) -0.0052(16) 0.0004(15) -0.0049(16)
O2 0.0279(13) 0.0325(14) 0.0315(14) -0.0055(11) 0.0013(11) -0.0015(12)
O3 0.0296(13) 0.0215(12) 0.0324(14) -0.0048(11) 0.0005(11) -0.0005(11)
O4 0.0241(13) 0.0260(13) 0.0335(14) -0.0059(11) -0.0013(11) 0.0011(11)
O5 0.0259(13) 0.0289(13) 0.0345(14) -0.0095(11) -0.0048(11) 0.0009(11)
O6 0.0365(15) 0.0423(16) 0.0337(15) -0.0004(12) -0.0041(12) -0.0040(13)
O7 0.0229(12) 0.0249(13) 0.0327(13) -0.0083(11) 0.0011(10) -0.0018(11)
O8 0.0232(13) 0.0267(13) 0.0358(14) -0.0057(11) 0.0034(11) -0.0018(11)
O9 0.0184(12) 0.0291(13) 0.0378(14) -0.0081(11) 0.0012(11) -0.0023(11)
O10 0.0257(13) 0.0275(13) 0.0383(15) -0.0070(12) -0.0004(11) 0.0011(11)
O11 0.0295(19) 0.041(2) 0.0266(18) -0.0043(16) -0.0064(15) 0.0003(17)
O12 0.0243(12) 0.0437(15) 0.0213(12) -0.0031(11) -0.0030(10) -0.0012(12)
O13 0.0322(14) 0.0407(15) 0.0208(13) -0.0050(11) 0.0020(11) 0.0037(12)
O14 0.0301(13) 0.0414(15) 0.0259(13) 0.0007(12) -0.0006(11) -0.0073(12)
O15 0.0300(14) 0.0353(14) 0.0326(14) -0.0005(12) -0.0036(11) -0.0012(12)
O16 0.0443(16) 0.0448(16) 0.0326(15) -0.0080(13) -0.0027(13) -0.0071(14)
O17 0.0256(13) 0.0428(15) 0.0235(13) -0.0018(11) 0.0006(10) -0.0021(12)
O18 0.0238(12) 0.0399(15) 0.0207(12) -0.0029(11) 0.0035(10) -0.0003(12)
O19 0.0270(13) 0.0456(16) 0.0240(13) -0.0012(12) -0.0015(11) 0.0003(12)
O20 0.0272(13) 0.0468(16) 0.0227(13) -0.0047(12) 0.0028(11) -0.0019(12)
C1 0.0272(18) 0.0185(17) 0.0248(18) -0.0071(14) -0.0004(15) 0.0003(15)
C2 0.0271(18) 0.0233(18) 0.0246(18) -0.0043(15) 0.0014(15) -0.0030(16)
C3 0.0231(18) 0.0271(19) 0.0258(18) -0.0082(15) 0.0004(15) 0.0029(16)
C4 0.0312(19) 0.0248(18) 0.0252(18) -0.0082(15) 0.0018(15) -0.0021(16)
C5 0.0243(18) 0.0259(19) 0.0288(19) -0.0066(15) 0.0004(15) 0.0006(16)
C6 0.0222(18) 0.032(2) 0.0262(19) -0.0061(16) 0.0026(15) 0.0002(16)
C7 0.0226(18) 0.035(2) 0.031(2) -0.0106(17) 0.0031(16) 0.0012(17)
C8 0.035(2) 0.035(2) 0.040(2) -0.0149(18) -0.0009(18) 0.0056(18)
C9 0.033(2) 0.046(2) 0.035(2) -0.0106(19) 0.0114(18) -0.002(2)
C10 0.028(2) 0.035(2) 0.048(2) -0.0122(19) -0.0013(18) 0.0041(18)
C11 0.030(2) 0.030(2) 0.040(2) -0.0105(17) 0.0013(17) -0.0041(17)
C12 0.032(2) 0.035(2) 0.057(3) -0.012(2) 0.003(2) -0.0072(19)
C13 0.039(2) 0.041(2) 0.045(2) -0.010(2) -0.0061(19) -0.006(2)
C14 0.043(2) 0.036(2) 0.048(3) -0.002(2) -0.006(2) -0.009(2)
C15 0.0193(17) 0.032(2) 0.0286(19) -0.0040(16) -0.0008(15) -0.0006(16)
C16 0.0241(18) 0.0270(19) 0.0288(19) -0.0026(16) 0.0013(15) -0.0007(16)
C17 0.0234(18) 0.035(2) 0.0265(18) -0.0045(16) -0.0024(15) -0.0057(16)
C18 0.0200(18) 0.037(2) 0.035(2) -0.0088(17) 0.0032(16) -0.0004(17)
C19 0.0227(18) 0.041(2) 0.033(2) -0.0082(18) -0.0006(16) 0.0010(17)
C20 0.0245(18) 0.0267(19) 0.034(2) -0.0081(16) 0.0005(16) -0.0007(16)
C21 0.0268(19) 0.036(2) 0.035(2) -0.0023(17) -0.0012(16) -0.0057(17)
C22 0.042(2) 0.031(2) 0.049(2) 0.0054(19) -0.006(2) -0.0080(19)
C23 0.039(2) 0.039(2) 0.040(2) -0.0050(19) -0.0061(18) -0.0104(19)
C24 0.033(2) 0.044(2) 0.051(3) -0.010(2) 0.0022(19) -0.012(2)
C25 0.025(2) 0.037(2) 0.049(2) -0.0234(19) 0.0038(18) 0.0032(18)
C26 0.073(4) 0.067(3) 0.051(3) -0.030(3) 0.001(3) 0.010(3)
C27 0.031(2) 0.036(2) 0.110(4) -0.027(3) 0.004(3) 0.005(2)
C28 0.031(2) 0.045(3) 0.084(3) -0.032(2) -0.008(2) 0.010(2)
C29 0.033(2) 0.042(2) 0.034(2) -0.0087(19) 0.0094(18) 0.0035(19)
C30 0.041(2) 0.029(2) 0.037(2) 0.0021(17) -0.0002(18) -0.0053(18)
C31 0.028(2) 0.036(2) 0.046(2) -0.0047(19) -0.0097(17) 0.0009(18)
C32 0.039(2) 0.041(2) 0.037(2) -0.0137(19) -0.0073(18) -0.0014(19)
C33 0.034(2) 0.040(2) 0.0187(18) -0.0041(16) 0.0005(15) -0.0084(18)
C34 0.0227(18) 0.032(2) 0.0275(19) -0.0051(16) 0.0042(15) -0.0019(16)
C35 0.0273(19) 0.032(2) 0.0241(18) -0.0050(16) 0.0009(15) -0.0038(16)
C36 0.040(2) 0.035(2) 0.0226(19) -0.0029(16) 0.0035(16) -0.0101(18)
C37 0.0271(19) 0.034(2) 0.028(2) -0.0075(16) 0.0030(16) -0.0060(17)
C38 0.0262(19) 0.037(2) 0.0270(19) -0.0091(17) 0.0019(16) -0.0036(17)
C39 0.037(2) 0.030(2) 0.0247(19) -0.0041(16) 0.0005(16) -0.0014(17)
C40 0.041(2) 0.047(2) 0.027(2) -0.0003(18) -0.0041(17) -0.005(2)
C41 0.039(2) 0.041(2) 0.029(2) -0.0048(18) -0.0016(17) 0.0007(19)
C42 0.038(2) 0.035(2) 0.031(2) -0.0034(17) -0.0026(17) 0.0012(19)
C43 0.029(2) 0.054(3) 0.033(2) -0.006(2) 0.0075(17) -0.011(2)
C44X 0.032(4) 0.131(6) 0.026(4) -0.001(5) 0.007(4) -0.011(5)
C45X 0.051(4) 0.096(5) 0.056(4) -0.021(4) 0.025(4) -0.043(4)
C46X 0.031(4) 0.083(5) 0.057(4) 0.013(4) 0.013(3) 0.004(4)
C44Y 0.030(4) 0.138(6) 0.023(3) 0.005(4) 0.007(3) -0.006(5)
C45Y 0.050(4) 0.103(6) 0.060(5) -0.026(5) 0.031(4) -0.046(4)
C46Y 0.028(4) 0.080(5) 0.049(5) 0.012(4) 0.008(4) 0.011(4)
C47 0.0216(18) 0.041(2) 0.0270(19) -0.0050(17) -0.0005(15) 0.0023(17)
C48 0.0261(19) 0.040(2) 0.028(2) -0.0089(17) -0.0006(16) -0.0012(17)
C49 0.0249(19) 0.043(2) 0.031(2) -0.0099(18) 0.0031(16) -0.0019(18)
C50 0.026(2) 0.048(3) 0.046(2) -0.005(2) -0.0054(18) 0.0047(19)
C51 0.029(2) 0.041(2) 0.038(2) -0.0025(19) -0.0040(17) -0.0019(18)
C52 0.027(2) 0.049(2) 0.029(2) 0.0002(18) 0.0028(16) -0.0019(19)
C53 0.022(2) 0.074(3) 0.031(2) -0.016(2) 0.0040(17) -0.004(2)
C54 0.040(2) 0.076(3) 0.038(2) 0.001(2) 0.005(2) -0.015(2)
C55 0.027(2) 0.130(5) 0.048(3) -0.052(3) 0.002(2) -0.002(3)
C56 0.023(2) 0.092(4) 0.051(3) -0.028(3) 0.004(2) 0.006(2)
C57 0.037(2) 0.072(3) 0.059(3) 0.014(3) -0.012(2) -0.005(2)
C58 0.082(4) 0.072(4) 0.105(4) 0.042(3) -0.043(3) -0.016(3)
C59 0.054(3) 0.123(5) 0.041(3) 0.013(3) -0.017(2) 0.007(3)
C60 0.039(3) 0.116(5) 0.079(4) 0.032(3) -0.015(3) 0.011(3)
C61 0.037(2) 0.049(2) 0.033(2) -0.0026(19) -0.0082(18) -0.011(2)
C62 0.033(2) 0.050(3) 0.031(2) -0.0131(19) 0.0023(17) 0.004(2)
C63 0.037(2) 0.048(2) 0.038(2) 0.0001(19) -0.0040(18) -0.014(2)
C64 0.040(2) 0.037(2) 0.039(2) -0.0055(19) -0.0050(19) 0.0058(19)

loop_
_atom_type_symbol
_atom_type_description
_atom_type_scat_dispersion_real
_atom_type_scat_dispersion_imag
_atom_type_scat_source
C C 0.0033 0.0016 'International Tables Vol C Tables 4.2.6.8 and 6.1.1.4'
H H 0.0000 0.0000 'International Tables Vol C Tables 4.2.6.8 and 6.1.1.4'
O O 0.0106 0.0060 'International Tables Vol C Tables 4.2.6.8 and 6.1.1.4'
V V 0.3005 0.5294 'International Tables Vol C Tables 4.2.6.8 and 6.1.1.4'

loop_
_geom_angle_atom_site_label_1
_geom_angle_atom_site_label_2
_geom_angle_atom_site_label_3
_geom_angle
_geom_angle_site_symmetry_1
_geom_angle_site_symmetry_3
O6 V1 O2 104.31(13) . .
O6 V1 O5 104.26(14) . 2_676
O2 V1 O5 87.04(11) . 2_676
O6 V1 O3 104.80(14) . .
O2 V1 O3 85.58(11) . .
O5 V1 O3 150.94(12) 2_676 .
O6 V1 O4 104.58(13) . 2_676
O2 V1 O4 151.11(12) . 2_676
O5 V1 O4 86.03(11) 2_676 2_676
O3 V1 O4 86.99(11) . 2_676
O6 V1 O1 179.52(12) . .
O2 V1 O1 75.67(9) . .
O5 V1 O1 76.21(9) 2_676 .
O3 V1 O1 74.73(8) . .
O4 V1 O1 75.43(8) 2_676 .
O8 V2 O4 95.18(12) . .
O8 V2 O9 103.35(11) . .
O4 V2 O9 88.04(12) . .
O8 V2 O7 81.83(11) . .
O4 V2 O7 91.35(11) . .
O9 V2 O7 174.81(10) . .
O8 V2 O2 95.05(12) . .
O4 V2 O2 169.76(11) . .
O9 V2 O2 89.17(12) . .
O7 V2 O2 90.54(12) . .
O8 V2 O1 168.09(9) . .
O4 V2 O1 85.15(8) . .
O9 V2 O1 88.55(8) . .
O7 V2 O1 86.26(7) . .
O2 V2 O1 84.93(8) . .
O8 V2 V3 123.25(9) . 2_676
O4 V2 V3 87.86(8) . 2_676
O9 V2 V3 133.40(8) . 2_676
O7 V2 V3 41.42(7) . 2_676
O2 V2 V3 86.90(8) . 2_676
O1 V2 V3 44.85(3) . 2_676
O10 V3 O3 95.51(12) . .
O10 V3 O9 82.43(11) . .
O3 V3 O9 91.62(11) . .
O10 V3 O5 97.40(12) . .
O3 V3 O5 166.96(11) . .
O9 V3 O5 91.94(11) . .
O10 V3 O7 105.96(11) . 2_676
O3 V3 O7 87.21(11) . 2_676
O9 V3 O7 171.60(11) . 2_676
O5 V3 O7 87.44(11) . 2_676
O10 V3 O1 169.58(8) . .
O3 V3 O1 83.12(8) . .
O9 V3 O1 87.28(8) . .
O5 V3 O1 84.52(8) . .
O7 V3 O1 84.33(8) 2_676 .
O10 V3 V2 146.59(8) . 2_676
O3 V3 V2 83.68(8) . 2_676
O9 V3 V2 130.95(8) . 2_676
O5 V3 V2 84.52(8) . 2_676
O7 V3 V2 40.65(8) 2_676 2_676
O1 V3 V2 43.68(2) . 2_676
O16 V4 O15 104.24(14) . 2_665
O16 V4 O12 104.89(14) . .
O15 V4 O12 150.87(12) 2_665 .
O16 V4 O14 104.19(14) . .
O15 V4 O14 86.15(11) 2_665 .
O12 V4 O14 86.28(11) . .
O16 V4 O13 104.79(14) . .
O15 V4 O13 87.13(11) 2_665 .
O12 V4 O13 86.01(11) . .
O14 V4 O13 151.02(12) . .
O16 V4 O11 179.66(13) . .
O15 V4 O11 75.44(9) 2_665 .
O12 V4 O11 75.44(8) . .
O14 V4 O11 75.90(9) . .
O13 V4 O11 75.12(9) . .
O18 V5 O19 103.12(12) . .
O18 V5 O12 94.80(12) . .
O19 V5 O12 87.21(12) . .
O18 V5 O15 95.86(12) . .
O19 V5 O15 87.58(12) . .
O12 V5 O15 168.97(11) . .
O18 V5 O17 82.25(11) . .
O19 V5 O17 174.59(12) . .
O12 V5 O17 93.05(11) . .
O15 V5 O17 91.23(12) . .
O18 V5 O11 170.46(8) . .
O19 V5 O11 86.41(9) . .
O12 V5 O11 85.07(8) . .
O15 V5 O11 84.90(9) . .
O17 V5 O11 88.23(8) . .
O18 V5 V6 144.06(8) . 2_665
O19 V5 V6 40.95(8) . 2_665
O12 V5 V6 84.47(8) . 2_665
O15 V5 V6 85.23(8) . 2_665
O17 V5 V6 133.69(8) . 2_665
O11 V5 V6 45.46(2) . 2_665
O20 V6 O19 82.09(11) . 2_665
O20 V6 O13 96.20(12) . .
O19 V6 O13 91.57(12) 2_665 .
O20 V6 O14 96.68(12) . 2_665
O19 V6 O14 91.77(12) 2_665 2_665
O13 V6 O14 167.03(11) . 2_665
O20 V6 O17 106.56(11) . .
O19 V6 O17 171.35(11) 2_665 .
O13 V6 O17 87.33(12) . .
O14 V6 O17 87.49(12) 2_665 .
O20 V6 O11 166.98(9) . .
O19 V6 O11 84.90(8) 2_665 .
O13 V6 O11 83.53(8) . .
O14 V6 O11 84.29(8) 2_665 .
O17 V6 O11 86.45(8) . .
O20 V6 V5 122.88(9) . 2_665
O19 V6 V5 40.79(8) 2_665 2_665
O13 V6 V5 87.15(8) . 2_665
O14 V6 V5 87.20(8) 2_665 2_665
O17 V6 V5 130.56(8) . 2_665
O11 V6 V5 44.11(3) . 2_665
V2 O1 V2 179.999(1) . 2_676
V2 O1 V3 91.48(3) . 2_676
V2 O1 V3 88.52(3) 2_676 2_676
V2 O1 V3 88.52(3) . .
V2 O1 V3 91.48(3) 2_676 .
V3 O1 V3 180.000(2) 2_676 .
V2 O1 V1 89.97(4) . 2_676
V2 O1 V1 90.03(4) 2_676 2_676
V3 O1 V1 90.51(4) 2_676 2_676
V3 O1 V1 89.49(4) . 2_676
V2 O1 V1 90.02(4) . .
V2 O1 V1 89.98(4) 2_676 .
V3 O1 V1 89.49(4) 2_676 .
V3 O1 V1 90.51(4) . .
V1 O1 V1 180.00(3) 2_676 .
C29 O2 V1 117.4(2) . .
C29 O2 V2 118.7(2) . .
V1 O2 V2 109.34(12) . .
C30 O3 V3 117.6(3) . .
C30 O3 V1 118.3(3) . .
V3 O3 V1 111.56(12) . .
C31 O4 V2 118.1(2) . .
C31 O4 V1 118.6(2) . 2_676
V2 O4 V1 109.40(12) . 2_676
C32 O5 V1 120.3(2) . 2_676
C32 O5 V3 118.0(2) . .
V1 O5 V3 109.67(14) 2_676 .
C1 O7 V2 113.0(2) . .
C1 O7 V3 148.9(2) . 2_676
V2 O7 V3 97.93(11) . 2_676
C2 O8 V2 116.1(2) . .
C15 O9 V2 151.9(2) . .
C15 O9 V3 111.8(2) . .
V2 O9 V3 95.65(10) . .
C16 O10 V3 114.7(2) . .
V5 O11 V5 180.0 2_665 .
V5 O11 V6 89.58(4) 2_665 2_665
V5 O11 V6 90.42(4) . 2_665
V5 O11 V6 90.42(4) 2_665 .
V5 O11 V6 89.58(4) . .
V6 O11 V6 180.0 2_665 .
V5 O11 V4 90.09(3) 2_665 .
V5 O11 V4 89.91(3) . .
V6 O11 V4 89.67(4) 2_665 .
V6 O11 V4 90.33(4) . .
V5 O11 V4 89.91(3) 2_665 2_665
V5 O11 V4 90.09(3) . 2_665
V6 O11 V4 90.33(4) 2_665 2_665
V6 O11 V4 89.67(4) . 2_665
V4 O11 V4 180.0 . 2_665
C61 O12 V4 119.2(2) . .
C61 O12 V5 118.7(2) . .
V4 O12 V5 109.44(13) . .
C62 O13 V6 118.2(2) . .
C62 O13 V4 118.4(3) . .
V6 O13 V4 110.88(12) . .
C63 O14 V6 117.9(2) . 2_665
C63 O14 V4 119.5(2) . .
V6 O14 V4 110.05(14) 2_665 .
C64 O15 V4 117.5(2) . 2_665
C64 O15 V5 119.3(3) . .
V4 O15 V5 109.47(13) 2_665 .
C33 O17 V5 112.8(2) . .
C33 O17 V6 151.3(2) . .
V5 O17 V6 95.74(11) . .
C34 O18 V5 115.9(2) . .
C47 O19 V5 149.0(2) . .
C47 O19 V6 112.4(2) . 2_665
V5 O19 V6 98.27(12) . 2_665
C48 O20 V6 115.8(2) . .
O7 C1 C6 124.1(3) . .
O7 C1 C2 112.8(3) . .
C6 C1 C2 123.1(3) . .
O8 C2 C1 116.1(3) . .
O8 C2 C3 124.1(3) . .
C1 C2 C3 119.8(3) . .
C4 C3 C2 116.1(3) . .
C4 C3 C7 123.9(3) . .
C2 C3 C7 119.9(3) . .
C3 C4 C5 124.7(3) . .
C3 C4 H4 117.6 . .
C5 C4 H4 117.6 . .
C6 C5 C4 117.0(4) . .
C6 C5 C11 123.1(3) . .
C4 C5 C11 119.8(3) . .
C1 C6 C5 119.3(3) . .
C1 C6 H6 120.4 . .
C5 C6 H6 120.4 . .
C10 C7 C9 109.9(4) . .
C10 C7 C3 111.4(3) . .
C9 C7 C3 108.6(3) . .
C10 C7 C8 108.0(3) . .
C9 C7 C8 107.5(3) . .
C3 C7 C8 111.3(3) . .
C7 C8 H8C 109.5 . .
C7 C8 H8A 109.5 . .
H8C C8 H8A 109.5 . .
C7 C8 H8B 109.5 . .
H8C C8 H8B 109.5 . .
H8A C8 H8B 109.5 . .
C7 C9 H9C 109.5 . .
C7 C9 H9A 109.5 . .
H9C C9 H9A 109.5 . .
C7 C9 H9B 109.5 . .
H9C C9 H9B 109.5 . .
H9A C9 H9B 109.5 . .
C7 C10 H10C 109.5 . .
C7 C10 H10B 109.5 . .
H10C C10 H10B 109.5 . .
C7 C10 H10A 109.5 . .
H10C C10 H10A 109.5 . .
H10B C10 H10A 109.5 . .
C14 C11 C5 110.8(4) . .
C14 C11 C12 108.3(3) . .
C5 C11 C12 111.8(3) . .
C14 C11 C13 109.7(3) . .
C5 C11 C13 108.6(3) . .
C12 C11 C13 107.5(4) . .
C11 C12 H12C 109.5 . .
C11 C12 H12A 109.5 . .
H12C C12 H12A 109.5 . .
C11 C12 H12B 109.5 . .
H12C C12 H12B 109.5 . .
H12A C12 H12B 109.5 . .
C11 C13 H13C 109.5 . .
C11 C13 H13A 109.5 . .
H13C C13 H13A 109.5 . .
C11 C13 H13B 109.5 . .
H13C C13 H13B 109.5 . .
H13A C13 H13B 109.5 . .
C11 C14 H14B 109.5 . .
C11 C14 H14A 109.5 . .
H14B C14 H14A 109.5 . .
C11 C14 H14C 109.5 . .
H14B C14 H14C 109.5 . .
H14A C14 H14C 109.5 . .
O9 C15 C16 114.7(3) . .
O9 C15 C20 121.9(3) . .
C16 C15 C20 123.4(3) . .
O10 C16 C15 116.1(3) . .
O10 C16 C17 124.2(3) . .
C15 C16 C17 119.8(3) . .
C18 C17 C16 116.1(4) . .
C18 C17 C21 122.4(3) . .
C16 C17 C21 121.5(3) . .
C17 C18 C19 124.7(3) . .
C17 C18 H18 117.6 . .
C19 C18 H18 117.6 . .
C18 C19 C20 118.1(3) . .
C18 C19 C25 121.8(3) . .
C20 C19 C25 120.0(4) . .
C15 C20 C19 117.9(4) . .
C15 C20 H20 121.0 . .
C19 C20 H20 121.0 . .
C17 C21 C24 112.3(3) . .
C17 C21 C23 109.4(3) . .
C24 C21 C23 108.3(4) . .
C17 C21 C22 109.8(4) . .
C24 C21 C22 107.9(3) . .
C23 C21 C22 109.0(3) . .
C21 C22 H22A 109.5 . .
C21 C22 H22C 109.5 . .
H22A C22 H22C 109.5 . .
C21 C22 H22B 109.5 . .
H22A C22 H22B 109.5 . .
H22C C22 H22B 109.5 . .
C21 C23 H23A 109.5 . .
C21 C23 H23C 109.5 . .
H23A C23 H23C 109.5 . .
C21 C23 H23B 109.5 . .
H23A C23 H23B 109.5 . .
H23C C23 H23B 109.5 . .
C21 C24 H24B 109.5 . .
C21 C24 H24C 109.5 . .
H24B C24 H24C 109.5 . .
C21 C24 H24A 109.5 . .
H24B C24 H24A 109.5 . .
H24C C24 H24A 109.5 . .
C27 C25 C26 109.8(4) . .
C27 C25 C28 107.6(4) . .
C26 C25 C28 108.8(4) . .
C27 C25 C19 112.2(3) . .
C26 C25 C19 107.5(4) . .
C28 C25 C19 110.8(4) . .
C25 C26 H26B 109.5 . .
C25 C26 H26C 109.5 . .
H26B C26 H26C 109.5 . .
C25 C26 H26A 109.5 . .
H26B C26 H26A 109.5 . .
H26C C26 H26A 109.5 . .
C25 C27 H27C 109.5 . .
C25 C27 H27B 109.5 . .
H27C C27 H27B 109.5 . .
C25 C27 H27A 109.5 . .
H27C C27 H27A 109.5 . .
H27B C27 H27A 109.5 . .
C25 C28 H28B 109.5 . .
C25 C28 H28C 109.5 . .
H28B C28 H28C 109.5 . .
C25 C28 H28A 109.5 . .
H28B C28 H28A 109.5 . .
H28C C28 H28A 109.5 . .
O2 C29 H29B 109.5 . .
O2 C29 H29A 109.5 . .
H29B C29 H29A 109.5 . .
O2 C29 H29C 109.5 . .
H29B C29 H29C 109.5 . .
H29A C29 H29C 109.5 . .
O3 C30 H30B 109.5 . .
O3 C30 H30A 109.5 . .
H30B C30 H30A 109.5 . .
O3 C30 H30C 109.5 . .
H30B C30 H30C 109.5 . .
H30A C30 H30C 109.5 . .
O4 C31 H31A 109.5 . .
O4 C31 H31B 109.5 . .
H31A C31 H31B 109.5 . .
O4 C31 H31C 109.5 . .
H31A C31 H31C 109.5 . .
H31B C31 H31C 109.5 . .
O5 C32 H32B 109.5 . .
O5 C32 H32C 109.5 . .
H32B C32 H32C 109.5 . .
O5 C32 H32A 109.5 . .
H32B C32 H32A 109.5 . .
H32C C32 H32A 109.5 . .
O17 C33 C38 124.9(4) . .
O17 C33 C34 113.5(3) . .
C38 C33 C34 121.6(3) . .
O18 C34 C35 123.9(4) . .
O18 C34 C33 115.3(3) . .
C35 C34 C33 120.8(3) . .
C34 C35 C36 116.1(4) . .
C34 C35 C39 120.3(3) . .
C36 C35 C39 123.5(3) . .
C35 C36 C37 123.9(4) . .
C35 C36 H36 118.0 . .
C37 C36 H36 118.0 . .
C38 C37 C36 118.4(3) . .
C38 C37 C43 121.3(4) . .
C36 C37 C43 120.3(4) . .
C33 C38 C37 119.1(4) . .
C33 C38 H38 120.5 . .
C37 C38 H38 120.5 . .
C41 C39 C40 108.5(3) . .
C41 C39 C42 108.6(3) . .
C40 C39 C42 109.1(3) . .
C41 C39 C35 109.9(3) . .
C40 C39 C35 112.0(3) . .
C42 C39 C35 108.6(3) . .
C39 C40 H40C 109.5 . .
C39 C40 H40A 109.5 . .
H40C C40 H40A 109.5 . .
C39 C40 H40B 109.5 . .
H40C C40 H40B 109.5 . .
H40A C40 H40B 109.5 . .
C39 C41 H41B 109.5 . .
C39 C41 H41A 109.5 . .
H41B C41 H41A 109.5 . .
C39 C41 H41C 109.5 . .
H41B C41 H41C 109.5 . .
H41A C41 H41C 109.5 . .
C39 C42 H42B 109.5 . .
C39 C42 H42A 109.5 . .
H42B C42 H42A 109.5 . .
C39 C42 H42C 109.5 . .
H42B C42 H42C 109.5 . .
H42A C42 H42C 109.5 . .
C45Y C43 C44X 134.0(8) . .
C45Y C43 C37 109.3(5) . .
C44X C43 C37 113.0(6) . .
C45Y C43 C44Y 114.1(8) . .
C44X C43 C44Y 31.0(7) . .
C37 C43 C44Y 112.4(5) . .
C45Y C43 C46X 74.9(8) . .
C44X C43 C46X 103.6(7) . .
C37 C43 C46X 113.0(4) . .
C44Y C43 C46X 126.6(6) . .
C45Y C43 C46Y 111.7(8) . .
C44X C43 C46Y 70.4(8) . .
C37 C43 C46Y 109.0(5) . .
C44Y C43 C46Y 100.0(7) . .
C46X C43 C46Y 38.4(6) . .
C45Y C43 C45X 34.1(7) . .
C44X C43 C45X 112.2(8) . .
C37 C43 C45X 108.8(4) . .
C44Y C43 C45X 84.4(7) . .
C46X C43 C45X 106.0(6) . .
C46Y C43 C45X 136.7(7) . .
C43 C44X H44B 109.5 . .
C43 C44X H44C 109.5 . .
H44B C44X H44C 109.5 . .
C43 C44X H44A 109.5 . .
H44B C44X H44A 109.5 . .
H44C C44X H44A 109.5 . .
C43 C45X H45B 109.5 . .
C43 C45X H45C 109.5 . .
H45B C45X H45C 109.5 . .
C43 C45X H45A 109.5 . .
H45B C45X H45A 109.5 . .
H45C C45X H45A 109.5 . .
C43 C46X H46A 109.5 . .
C43 C46X H46C 109.5 . .
H46A C46X H46C 109.5 . .
C43 C46X H46B 109.5 . .
H46A C46X H46B 109.5 . .
H46C C46X H46B 109.5 . .
C43 C44Y H44E 109.5 . .
C43 C44Y H44F 109.5 . .
C43 C44Y H44D 109.5 . .
C43 C45Y H45D 109.5 . .
C43 C45Y H45E 109.5 . .
C43 C45Y H45F 109.5 . .
C43 C46Y H46D 109.5 . .
C43 C46Y H46F 109.5 . .
C43 C46Y H46E 109.5 . .
C52 C47 O19 122.6(3) . .
C52 C47 C48 123.6(4) . 2_665
O19 C47 C48 113.8(3) . 2_665
O20 C48 C47 115.7(3) . 2_665
O20 C48 C49 125.5(3) . .
C47 C48 C49 118.8(4) 2_665 .
C50 C49 C48 116.9(3) . .
C50 C49 C53 123.1(4) . .
C48 C49 C53 120.0(4) . .
C49 C50 C51 124.7(4) . .
C49 C50 H50 117.6 . .
C51 C50 H50 117.6 . .
C52 C51 C50 116.7(4) 2_665 .
C52 C51 C57 119.0(4) 2_665 .
C50 C51 C57 124.3(4) . .
C47 C52 C51 119.2(4) . 2_665
C47 C52 H52 120.4 . .
C51 C52 H52 120.4 2_665 .
C55 C53 C49 109.1(4) . .
C55 C53 C56 108.6(4) . .
C49 C53 C56 111.4(4) . .
C55 C53 C54 109.9(4) . .
C49 C53 C54 110.1(4) . .
C56 C53 C54 107.7(4) . .
C53 C54 H54B 109.5 . .
C53 C54 H54A 109.5 . .
H54B C54 H54A 109.5 . .
C53 C54 H54C 109.5 . .
H54B C54 H54C 109.5 . .
H54A C54 H54C 109.5 . .
C53 C55 H55A 109.5 . .
C53 C55 H55B 109.5 . .
H55A C55 H55B 109.5 . .
C53 C55 H55C 109.5 . .
H55A C55 H55C 109.5 . .
H55B C55 H55C 109.5 . .
C53 C56 H56B 109.5 . .
C53 C56 H56A 109.5 . .
H56B C56 H56A 109.5 . .
C53 C56 H56C 109.5 . .
H56B C56 H56C 109.5 . .
H56A C56 H56C 109.5 . .
C58 C57 C51 108.9(5) . .
C58 C57 C59 108.6(5) . .
C51 C57 C59 110.3(4) . .
C58 C57 C60 108.6(5) . .
C51 C57 C60 112.8(4) . .
C59 C57 C60 107.7(5) . .
C57 C58 H58B 109.5 . .
C57 C58 H58C 109.5 . .
H58B C58 H58C 109.5 . .
C57 C58 H58A 109.5 . .
H58B C58 H58A 109.5 . .
H58C C58 H58A 109.5 . .
C57 C59 H59B 109.5 . .
C57 C59 H59C 109.5 . .
H59B C59 H59C 109.5 . .
C57 C59 H59A 109.5 . .
H59B C59 H59A 109.5 . .
H59C C59 H59A 109.5 . .
C57 C60 H60A 109.5 . .
C57 C60 H60C 109.5 . .
H60A C60 H60C 109.5 . .
C57 C60 H60B 109.5 . .
H60A C60 H60B 109.5 . .
H60C C60 H60B 109.5 . .
O12 C61 H61B 109.5 . .
O12 C61 H61A 109.5 . .
H61B C61 H61A 109.5 . .
O12 C61 H61C 109.5 . .
H61B C61 H61C 109.5 . .
H61A C61 H61C 109.5 . .
O13 C62 H62A 109.5 . .
O13 C62 H62C 109.5 . .
H62A C62 H62C 109.5 . .
O13 C62 H62B 109.5 . .
H62A C62 H62B 109.5 . .
H62C C62 H62B 109.5 . .
O14 C63 H63A 109.5 . .
O14 C63 H63B 109.5 . .
H63A C63 H63B 109.5 . .
O14 C63 H63C 109.5 . .
H63A C63 H63C 109.5 . .
H63B C63 H63C 109.5 . .
O15 C64 H64A 109.5 . .
O15 C64 H64B 109.5 . .
H64A C64 H64B 109.5 . .
O15 C64 H64C 109.5 . .
H64A C64 H64C 109.5 . .
H64B C64 H64C 109.5 . .
O1S C1S H1SB 109.5 . .
O1S C1S H1SC 109.5 . .
H1SB C1S H1SC 109.5 . .
O1S C1S H1SA 109.5 . .
H1SB C1S H1SA 109.5 . .
H1SC C1S H1SA 109.5 . .
C2S O2S H2S 109.5 . .
O2S C2S H2SA 109.5 . .
O2S C2S H2SB 109.5 . .
H2SA C2S H2SB 109.5 . .
O2S C2S H2SC 109.5 . .
H2SA C2S H2SC 109.5 . .
H2SB C2S H2SC 109.5 . .
O3S C3S H3SB 109.5 . .
O3S C3S H3SC 109.5 . .
H3SB C3S H3SC 109.5 . .
O3S C3S H3SA 109.5 . .
H3SB C3S H3SA 109.5 . .
H3SC C3S H3SA 109.5 . .
C4S O4S H4S 109.5 . .
O4S C4S H4SB 109.5 . .
O4S C4S H4SA 109.5 . .
H4SB C4S H4SA 109.5 . .
O4S C4S H4SC 109.5 . .
H4SB C4S H4SC 109.5 . .
H4SA C4S H4SC 109.5 . .
O5S C5S H5SB 109.5 . .
O5S C5S H5SC 109.5 . .
H5SB C5S H5SC 109.5 . .
O5S C5S H5SA 109.5 . .
H5SB C5S H5SA 109.5 . .
H5SC C5S H5SA 109.5 . .
C6S O6S H6S 109.5 . .
O6S C6S H6SC 109.5 . .
O6S C6S H6SA 109.5 . .
H6SC C6S H6SA 109.5 . .
O6S C6S H6SB 109.5 . .
H6SC C6S H6SB 109.5 . .
H6SA C6S H6SB 109.5 . .
O7S C7S H7SC 109.5 . .
O7S C7S H7SA 109.5 . .
H7SC C7S H7SA 109.5 . .
O7S C7S H7SB 109.5 . .
H7SC C7S H7SB 109.5 . .
H7SA C7S H7SB 109.5 . .

loop_
_geom_bond_atom_site_label_1
_geom_bond_atom_site_label_2
_geom_bond_distance
_geom_bond_site_symmetry_2
V1 O6 1.601(3) .
V1 O2 1.971(3) .
V1 O5 1.980(3) 2_676
V1 O3 1.980(3) .
V1 O4 1.981(3) 2_676
V1 O1 2.4653(9) .
V2 O8 1.859(3) .
V2 O4 1.974(3) .
V2 O9 1.983(3) .
V2 O7 1.985(3) .
V2 O2 1.987(3) .
V2 O1 2.0844(10) .
V2 V3 3.0174(13) 2_676
V3 O10 1.892(3) .
V3 O3 1.976(3) .
V3 O9 1.985(3) .
V3 O5 1.987(3) .
V3 O7 2.015(2) 2_676
V3 O1 2.1286(9) .
V3 V2 3.0174(13) 2_676
V4 O16 1.604(3) .
V4 O15 1.972(3) 2_665
V4 O12 1.973(3) .
V4 O14 1.983(3) .
V4 O13 1.987(3) .
V4 O11 2.4649(9) .
V5 O18 1.860(3) .
V5 O19 1.973(3) .
V5 O12 1.975(3) .
V5 O15 1.981(3) .
V5 O17 1.992(3) .
V5 O11 2.0804(9) .
V5 V6 2.9886(13) 2_665
V6 O20 1.878(3) .
V6 O19 1.979(3) 2_665
V6 O13 1.980(3) .
V6 O14 1.982(3) 2_665
V6 O17 2.008(3) .
V6 O11 2.1304(9) .
V6 V5 2.9886(13) 2_665
O1 V2 2.0845(10) 2_676
O1 V3 2.1285(9) 2_676
O1 V1 2.4652(9) 2_676
O2 C29 1.439(4) .
O3 C30 1.420(5) .
O4 C31 1.437(5) .
O4 V1 1.981(3) 2_676
O5 C32 1.430(5) .
O5 V1 1.980(3) 2_676
O7 C1 1.361(4) .
O7 V3 2.015(2) 2_676
O8 C2 1.346(5) .
O9 C15 1.370(4) .
O10 C16 1.357(4) .
O11 V5 2.0803(8) 2_665
O11 V6 2.1304(9) 2_665
O11 V4 2.4649(9) 2_665
O12 C61 1.421(5) .
O13 C62 1.438(4) .
O14 C63 1.440(5) .
O14 V6 1.982(3) 2_665
O15 C64 1.431(5) .
O15 V4 1.972(3) 2_665
O17 C33 1.359(4) .
O18 C34 1.369(4) .
O19 C47 1.377(5) .
O19 V6 1.979(3) 2_665
O20 C48 1.353(5) .
C1 C6 1.374(5) .
C1 C2 1.398(5) .
C2 C3 1.405(5) .
C3 C4 1.394(6) .
C3 C7 1.534(5) .
C4 C5 1.414(5) .
C4 H4 0.9500 .
C5 C6 1.398(5) .
C5 C11 1.517(6) .
C6 H6 0.9500 .
C7 C10 1.522(6) .
C7 C9 1.531(6) .
C7 C8 1.549(6) .
C8 H8C 0.9800 .
C8 H8A 0.9800 .
C8 H8B 0.9800 .
C9 H9C 0.9800 .
C9 H9A 0.9800 .
C9 H9B 0.9800 .
C10 H10C 0.9800 .
C10 H10B 0.9800 .
C10 H10A 0.9800 .
C11 C14 1.512(6) .
C11 C12 1.529(5) .
C11 C13 1.544(6) .
C12 H12C 0.9800 .
C12 H12A 0.9800 .
C12 H12B 0.9800 .
C13 H13C 0.9800 .
C13 H13A 0.9800 .
C13 H13B 0.9800 .
C14 H14B 0.9800 .
C14 H14A 0.9800 .
C14 H14C 0.9800 .
C15 C16 1.387(6) .
C15 C20 1.391(5) .
C16 C17 1.412(5) .
C17 C18 1.395(5) .
C17 C21 1.521(6) .
C18 C19 1.396(6) .
C18 H18 0.9500 .
C19 C20 1.406(5) .
C19 C25 1.538(5) .
C20 H20 0.9500 .
C21 C24 1.526(5) .
C21 C23 1.531(6) .
C21 C22 1.537(6) .
C22 H22A 0.9800 .
C22 H22C 0.9800 .
C22 H22B 0.9800 .
C23 H23A 0.9800 .
C23 H23C 0.9800 .
C23 H23B 0.9800 .
C24 H24B 0.9800 .
C24 H24C 0.9800 .
C24 H24A 0.9800 .
C25 C27 1.494(7) .
C25 C26 1.518(7) .
C25 C28 1.532(6) .
C26 H26B 0.9800 .
C26 H26C 0.9800 .
C26 H26A 0.9800 .
C27 H27C 0.9800 .
C27 H27B 0.9800 .
C27 H27A 0.9800 .
C28 H28B 0.9800 .
C28 H28C 0.9800 .
C28 H28A 0.9800 .
C29 H29B 0.9800 .
C29 H29A 0.9800 .
C29 H29C 0.9800 .
C30 H30B 0.9800 .
C30 H30A 0.9800 .
C30 H30C 0.9800 .
C31 H31A 0.9800 .
C31 H31B 0.9800 .
C31 H31C 0.9800 .
C32 H32B 0.9800 .
C32 H32C 0.9800 .
C32 H32A 0.9800 .
C33 C38 1.379(5) .
C33 C34 1.408(6) .
C34 C35 1.391(5) .
C35 C36 1.395(5) .
C35 C39 1.543(6) .
C36 C37 1.402(6) .
C36 H36 0.9500 .
C37 C38 1.388(5) .
C37 C43 1.529(5) .
C38 H38 0.9500 .
C39 C41 1.518(6) .
C39 C40 1.524(5) .
C39 C42 1.543(5) .
C40 H40C 0.9800 .
C40 H40A 0.9800 .
C40 H40B 0.9800 .
C41 H41B 0.9800 .
C41 H41A 0.9800 .
C41 H41C 0.9800 .
C42 H42B 0.9800 .
C42 H42A 0.9800 .
C42 H42C 0.9800 .
C43 C45Y 1.483(15) .
C43 C44X 1.510(12) .
C43 C44Y 1.538(10) .
C43 C46X 1.570(11) .
C43 C46Y 1.577(13) .
C43 C45X 1.590(11) .
C44X H44B 0.9800 .
C44X H44C 0.9800 .
C44X H44A 0.9800 .
C45X H45B 0.9800 .
C45X H45C 0.9800 .
C45X H45A 0.9800 .
C46X H46A 0.9800 .
C46X H46C 0.9800 .
C46X H46B 0.9800 .
C44Y H44E 0.9800 .
C44Y H44F 0.9800 .
C44Y H44D 0.9800 .
C45Y H45D 0.9800 .
C45Y H45E 0.9800 .
C45Y H45F 0.9800 .
C46Y H46D 0.9800 .
C46Y H46F 0.9800 .
C46Y H46E 0.9800 .
C47 C52 1.369(6) .
C47 C48 1.393(5) 2_665
C48 C47 1.393(5) 2_665
C48 C49 1.399(6) .
C49 C50 1.381(6) .
C49 C53 1.532(5) .
C50 C51 1.413(6) .
C50 H50 0.9500 .
C51 C52 1.393(6) 2_665
C51 C57 1.521(7) .
C52 C51 1.393(6) 2_665
C52 H52 0.9500 .
C53 C55 1.523(7) .
C53 C56 1.536(6) .
C53 C54 1.537(7) .
C54 H54B 0.9800 .
C54 H54A 0.9800 .
C54 H54C 0.9800 .
C55 H55A 0.9800 .
C55 H55B 0.9800 .
C55 H55C 0.9800 .
C56 H56B 0.9800 .
C56 H56A 0.9800 .
C56 H56C 0.9800 .
C57 C58 1.515(8) .
C57 C59 1.524(8) .
C57 C60 1.526(7) .
C58 H58B 0.9800 .
C58 H58C 0.9800 .
C58 H58A 0.9800 .
C59 H59B 0.9800 .
C59 H59C 0.9800 .
C59 H59A 0.9800 .
C60 H60A 0.9800 .
C60 H60C 0.9800 .
C60 H60B 0.9800 .
C61 H61B 0.9800 .
C61 H61A 0.9800 .
C61 H61C 0.9800 .
C62 H62A 0.9800 .
C62 H62C 0.9800 .
C62 H62B 0.9800 .
C63 H63A 0.9800 .
C63 H63B 0.9800 .
C63 H63C 0.9800 .
C64 H64A 0.9800 .
C64 H64B 0.9800 .
C64 H64C 0.9800 .
O1S C1S 1.391(12) .
O1S H1S 0.8400 .
C1S H1SB 0.9800 .
C1S H1SC 0.9800 .
C1S H1SA 0.9800 .
O2S C2S 1.62(2) .
O2S H2S 0.8400 .
C2S H2SA 0.9800 .
C2S H2SB 0.9800 .
C2S H2SC 0.9800 .
O3S C3S 1.76(3) .
O3S H3S 0.8400 .
C3S H3SB 0.9800 .
C3S H3SC 0.9800 .
C3S H3SA 0.9800 .
O4S C4S 1.56(4) .
O4S H4S 0.8400 .
C4S H4SB 0.9800 .
C4S H4SA 0.9800 .
C4S H4SC 0.9800 .
O5S C5S 1.15(4) .
O5S H5S 0.8400 .
C5S H5SB 0.9800 .
C5S H5SC 0.9800 .
C5S H5SA 0.9800 .
O6S C6S 1.405(13) .
O6S H6S 0.8400 .
C6S H6SC 0.9800 .
C6S H6SA 0.9800 .
C6S H6SB 0.9800 .
O7S C7S 2.07(3) .
O7S H7S 0.8400 .
C7S H7SC 0.9800 .
C7S H7SA 0.9800 .
C7S H7SB 0.9800 .

loop_
_geom_torsion_atom_site_label_1
_geom_torsion_atom_site_label_2
_geom_torsion_atom_site_label_3
_geom_torsion_atom_site_label_4
_geom_torsion
_geom_torsion_site_symmetry_1
_geom_torsion_site_symmetry_4
O8 V2 O1 V2 97(25) . 2_676
O4 V2 O1 V2 5(25) . 2_676
O9 V2 O1 V2 -83(25) . 2_676
O7 V2 O1 V2 97(25) . 2_676
O2 V2 O1 V2 -172(25) . 2_676
V3 V2 O1 V2 97(25) 2_676 2_676
O8 V2 O1 V3 0.3(4) . 2_676
O4 V2 O1 V3 -91.85(8) . 2_676
O9 V2 O1 V3 180.00(8) . 2_676
O7 V2 O1 V3 -0.17(8) . 2_676
O2 V2 O1 V3 90.70(9) . 2_676
O8 V2 O1 V3 -180(50) . .
O4 V2 O1 V3 88.15(8) . .
O9 V2 O1 V3 0.00(8) . .
O7 V2 O1 V3 179.82(8) . .
O2 V2 O1 V3 -89.30(9) . .
V3 V2 O1 V3 180.0 2_676 .
O8 V2 O1 V1 90.8(4) . 2_676
O4 V2 O1 V1 -1.34(8) . 2_676
O9 V2 O1 V1 -89.49(9) . 2_676
O7 V2 O1 V1 90.34(8) . 2_676
O2 V2 O1 V1 -178.79(8) . 2_676
V3 V2 O1 V1 90.51(4) 2_676 2_676
O8 V2 O1 V1 -89.2(4) . .
O4 V2 O1 V1 178.66(8) . .
O9 V2 O1 V1 90.51(9) . .
O7 V2 O1 V1 -89.66(8) . .
O2 V2 O1 V1 1.21(8) . .
V3 V2 O1 V1 -89.49(4) 2_676 .
O10 V3 O1 V2 9.0(5) . .
O3 V3 O1 V2 91.96(8) . .
O9 V3 O1 V2 0.00(8) . .
O5 V3 O1 V2 -92.21(8) . .
O7 V3 O1 V2 179.83(8) 2_676 .
V2 V3 O1 V2 180.0 2_676 .
O10 V3 O1 V2 -171.0(5) . 2_676
O3 V3 O1 V2 -88.04(8) . 2_676
O9 V3 O1 V2 180.00(8) . 2_676
O5 V3 O1 V2 87.79(8) . 2_676
O7 V3 O1 V2 -0.17(8) 2_676 2_676
O10 V3 O1 V3 51(100) . 2_676
O3 V3 O1 V3 134(100) . 2_676
O9 V3 O1 V3 42(100) . 2_676
O5 V3 O1 V3 -50(100) . 2_676
O7 V3 O1 V3 -138(100) 2_676 2_676
V2 V3 O1 V3 -138(100) 2_676 2_676
O10 V3 O1 V1 98.9(5) . 2_676
O3 V3 O1 V1 -178.05(7) . 2_676
O9 V3 O1 V1 89.99(9) . 2_676
O5 V3 O1 V1 -2.22(7) . 2_676
O7 V3 O1 V1 -90.19(8) 2_676 2_676
V2 V3 O1 V1 -90.01(4) 2_676 2_676
O10 V3 O1 V1 -81.1(5) . .
O3 V3 O1 V1 1.95(7) . .
O9 V3 O1 V1 -90.01(9) . .
O5 V3 O1 V1 177.78(7) . .
O7 V3 O1 V1 89.82(8) 2_676 .
V2 V3 O1 V1 89.99(4) 2_676 .
O6 V1 O1 V2 -89(15) . .
O2 V1 O1 V2 -1.25(8) . .
O5 V1 O1 V2 89.19(8) 2_676 .
O3 V1 O1 V2 -90.53(8) . .
O4 V1 O1 V2 178.63(8) 2_676 .
O6 V1 O1 V2 91(15) . 2_676
O2 V1 O1 V2 178.75(8) . 2_676
O5 V1 O1 V2 -90.81(8) 2_676 2_676
O3 V1 O1 V2 89.47(8) . 2_676
O4 V1 O1 V2 -1.37(8) 2_676 2_676
O6 V1 O1 V3 179(100) . 2_676
O2 V1 O1 V3 -92.73(9) . 2_676
O5 V1 O1 V3 -2.28(7) 2_676 2_676
O3 V1 O1 V3 178.00(7) . 2_676
O4 V1 O1 V3 87.15(8) 2_676 2_676
O6 V1 O1 V3 -1(15) . .
O2 V1 O1 V3 87.27(9) . .
O5 V1 O1 V3 177.72(7) 2_676 .
O3 V1 O1 V3 -2.00(7) . .
O4 V1 O1 V3 -92.85(8) 2_676 .
O6 V1 O1 V1 -134(29) . 2_676
O2 V1 O1 V1 -46(25) . 2_676
O5 V1 O1 V1 44(25) 2_676 2_676
O3 V1 O1 V1 -135(25) . 2_676
O4 V1 O1 V1 134(25) 2_676 2_676
O6 V1 O2 C29 41.8(3) . .
O5 V1 O2 C29 145.8(3) 2_676 .
O3 V1 O2 C29 -62.3(3) . .
O4 V1 O2 C29 -137.9(3) 2_676 .
O1 V1 O2 C29 -137.7(3) . .
O6 V1 O2 V2 -179.10(14) . .
O5 V1 O2 V2 -75.13(14) 2_676 .
O3 V1 O2 V2 76.74(14) . .
O4 V1 O2 V2 1.2(3) 2_676 .
O1 V1 O2 V2 1.39(9) . .
O8 V2 O2 C29 -55.1(3) . .
O4 V2 O2 C29 122.4(6) . .
O9 V2 O2 C29 48.2(3) . .
O7 V2 O2 C29 -137.0(3) . .
O1 V2 O2 C29 136.8(3) . .
V3 V2 O2 C29 -178.2(3) 2_676 .
O8 V2 O2 V1 166.45(13) . .
O4 V2 O2 V1 -16.0(7) . .
O9 V2 O2 V1 -90.22(14) . .
O7 V2 O2 V1 84.60(13) . .
O1 V2 O2 V1 -1.60(11) . .
V3 V2 O2 V1 43.32(11) 2_676 .
O10 V3 O3 C30 -51.6(3) . .
O9 V3 O3 C30 -134.1(2) . .
O5 V3 O3 C30 120.1(5) . .
O7 V3 O3 C30 54.2(2) 2_676 .
O1 V3 O3 C30 138.8(2) . .
V2 V3 O3 C30 94.9(2) 2_676 .
O10 V3 O3 V1 166.99(12) . .
O9 V3 O3 V1 84.45(13) . .
O5 V3 O3 V1 -21.3(5) . .
O7 V3 O3 V1 -87.23(13) 2_676 .
O1 V3 O3 V1 -2.61(9) . .
V2 V3 O3 V1 -46.59(10) 2_676 .
O6 V1 O3 C30 41.2(3) . .
O2 V1 O3 C30 144.8(2) . .
O5 V1 O3 C30 -139.4(3) 2_676 .
O4 V1 O3 C30 -63.1(2) 2_676 .
O1 V1 O3 C30 -138.9(2) . .
O6 V1 O3 V3 -177.67(13) . .
O2 V1 O3 V3 -74.02(13) . .
O5 V1 O3 V3 1.8(3) 2_676 .
O4 V1 O3 V3 78.04(13) 2_676 .
O1 V1 O3 V3 2.32(8) . .
O8 V2 O4 C31 53.9(3) . .
O9 V2 O4 C31 -49.3(3) . .
O7 V2 O4 C31 135.8(3) . .
O2 V2 O4 C31 -123.6(6) . .
O1 V2 O4 C31 -138.0(3) . .
V3 V2 O4 C31 177.1(3) 2_676 .
O8 V2 O4 V1 -166.29(13) . 2_676
O9 V2 O4 V1 90.48(13) . 2_676
O7 V2 O4 V1 -84.37(13) . 2_676
O2 V2 O4 V1 16.2(7) . 2_676
O1 V2 O4 V1 1.76(10) . 2_676
V3 V2 O4 V1 -43.09(11) 2_676 2_676
O10 V3 O5 C32 50.4(3) . .
O3 V3 O5 C32 -121.2(5) . .
O9 V3 O5 C32 133.0(2) . .
O7 V3 O5 C32 -55.3(2) 2_676 .
O1 V3 O5 C32 -139.9(2) . .
V2 V3 O5 C32 -96.0(2) 2_676 .
O10 V3 O5 V1 -166.75(12) . 2_676
O3 V3 O5 V1 21.6(5) . 2_676
O9 V3 O5 V1 -84.14(13) . 2_676
O7 V3 O5 V1 87.48(13) 2_676 2_676
O1 V3 O5 V1 2.94(9) . 2_676
V2 V3 O5 V1 46.83(10) 2_676 2_676
O8 V2 O7 C1 -3.5(2) . .
O4 V2 O7 C1 -98.5(2) . .
O9 V2 O7 C1 178(50) . .
O2 V2 O7 C1 91.6(2) . .
O1 V2 O7 C1 176.4(2) . .
V3 V2 O7 C1 176.2(3) 2_676 .
O8 V2 O7 V3 -179.72(13) . 2_676
O4 V2 O7 V3 85.24(12) . 2_676
O9 V2 O7 V3 2.1(14) . 2_676
O2 V2 O7 V3 -84.70(12) . 2_676
O1 V2 O7 V3 0.19(9) . 2_676
O4 V2 O8 C2 94.4(3) . .
O9 V2 O8 C2 -176.4(2) . .
O7 V2 O8 C2 3.8(3) . .
O2 V2 O8 C2 -86.0(3) . .
O1 V2 O8 C2 3.3(6) . .
V3 V2 O8 C2 3.6(3) 2_676 .
O8 V2 O9 C15 12.3(5) . .
O4 V2 O9 C15 107.2(5) . .
O7 V2 O9 C15 -169.5(11) . .
O2 V2 O9 C15 -82.7(5) . .
O1 V2 O9 C15 -167.6(5) . .
V3 V2 O9 C15 -167.6(5) 2_676 .
O8 V2 O9 V3 179.94(11) . .
O4 V2 O9 V3 -85.19(12) . .
O7 V2 O9 V3 -1.9(14) . .
O2 V2 O9 V3 84.95(12) . .
O1 V2 O9 V3 0.00(9) . .
V3 V2 O9 V3 0.01(17) 2_676 .
O10 V3 O9 C15 -4.6(2) . .
O3 V3 O9 C15 90.7(2) . .
O5 V3 O9 C15 -101.8(2) . .
O7 V3 O9 C15 172.5(7) 2_676 .
O1 V3 O9 C15 173.8(2) . .
V2 V3 O9 C15 173.7(2) 2_676 .
O10 V3 O9 V2 -178.38(13) . .
O3 V3 O9 V2 -83.04(12) . .
O5 V3 O9 V2 84.42(12) . .
O7 V3 O9 V2 -1.2(8) 2_676 .
O1 V3 O9 V2 0.00(9) . .
V2 V3 O9 V2 -0.01(16) 2_676 .
O3 V3 O10 C16 -85.8(3) . .
O9 V3 O10 C16 5.1(3) . .
O5 V3 O10 C16 96.1(3) . .
O7 V3 O10 C16 -174.4(2) 2_676 .
O1 V3 O10 C16 -3.9(7) . .
V2 V3 O10 C16 -172.63(19) 2_676 .
O18 V5 O11 V5 79(24) . 2_665
O19 V5 O11 V5 -98(24) . 2_665
O12 V5 O11 V5 -11(24) . 2_665
O15 V5 O11 V5 174(24) . 2_665
O17 V5 O11 V5 82(24) . 2_665
V6 V5 O11 V5 -98(24) 2_665 2_665
O18 V5 O11 V6 176.7(6) . 2_665
O19 V5 O11 V6 -0.42(9) . 2_665
O12 V5 O11 V6 87.09(8) . 2_665
O15 V5 O11 V6 -88.31(8) . 2_665
O17 V5 O11 V6 -179.70(8) . 2_665
O18 V5 O11 V6 -3.3(6) . .
O19 V5 O11 V6 179.58(9) . .
O12 V5 O11 V6 -92.91(8) . .
O15 V5 O11 V6 91.69(8) . .
O17 V5 O11 V6 0.30(8) . .
V6 V5 O11 V6 180.000(2) 2_665 .
O18 V5 O11 V4 87.0(6) . .
O19 V5 O11 V4 -90.09(9) . .
O12 V5 O11 V4 -2.59(7) . .
O15 V5 O11 V4 -177.98(8) . .
O17 V5 O11 V4 90.63(9) . .
V6 V5 O11 V4 -89.67(4) 2_665 .
O18 V5 O11 V4 -93.0(6) . 2_665
O19 V5 O11 V4 89.91(9) . 2_665
O12 V5 O11 V4 177.41(7) . 2_665
O15 V5 O11 V4 2.02(8) . 2_665
O17 V5 O11 V4 -89.37(9) . 2_665
V6 V5 O11 V4 90.33(4) 2_665 2_665
O20 V6 O11 V5 -3.0(4) . 2_665
O19 V6 O11 V5 -0.42(9) 2_665 2_665
O13 V6 O11 V5 -92.59(8) . 2_665
O14 V6 O11 V5 91.88(9) 2_665 2_665
O17 V6 O11 V5 179.70(8) . 2_665
O20 V6 O11 V5 177.0(4) . .
O19 V6 O11 V5 179.58(9) 2_665 .
O13 V6 O11 V5 87.41(8) . .
O14 V6 O11 V5 -88.12(9) 2_665 .
O17 V6 O11 V5 -0.30(8) . .
V5 V6 O11 V5 180.0 2_665 .
O20 V6 O11 V6 163(100) . 2_665
O19 V6 O11 V6 165(100) 2_665 2_665
O13 V6 O11 V6 73(100) . 2_665
O14 V6 O11 V6 -102(100) 2_665 2_665
O17 V6 O11 V6 -15(100) . 2_665
V5 V6 O11 V6 166(100) 2_665 2_665
O20 V6 O11 V4 87.1(4) . .
O19 V6 O11 V4 89.68(9) 2_665 .
O13 V6 O11 V4 -2.49(8) . .
O14 V6 O11 V4 -178.03(8) 2_665 .
O17 V6 O11 V4 -90.20(9) . .
V5 V6 O11 V4 90.10(3) 2_665 .
O20 V6 O11 V4 -92.9(4) . 2_665
O19 V6 O11 V4 -90.33(9) 2_665 2_665
O13 V6 O11 V4 177.51(8) . 2_665
O14 V6 O11 V4 1.97(8) 2_665 2_665
O17 V6 O11 V4 89.80(9) . 2_665
V5 V6 O11 V4 -89.91(3) 2_665 2_665
O16 V4 O11 V5 19(24) . 2_665
O15 V4 O11 V5 2.09(8) 2_665 2_665
O12 V4 O11 V5 -177.33(7) . 2_665
O14 V4 O11 V5 -87.55(9) . 2_665
O13 V4 O11 V5 92.97(9) . 2_665
O16 V4 O11 V5 -161(73) . .
O15 V4 O11 V5 -177.91(8) 2_665 .
O12 V4 O11 V5 2.67(7) . .
O14 V4 O11 V5 92.45(9) . .
O13 V4 O11 V5 -87.03(9) . .
O16 V4 O11 V6 108(24) . 2_665
O15 V4 O11 V6 91.66(8) 2_665 2_665
O12 V4 O11 V6 -87.76(8) . 2_665
O14 V4 O11 V6 2.02(8) . 2_665
O13 V4 O11 V6 -177.45(8) . 2_665
O16 V4 O11 V6 -72(24) . .
O15 V4 O11 V6 -88.34(8) 2_665 .
O12 V4 O11 V6 92.24(8) . .
O14 V4 O11 V6 -177.98(8) . .
O13 V4 O11 V6 2.55(8) . .
O16 V4 O11 V4 168(100) . 2_665
O15 V4 O11 V4 151(5) 2_665 2_665
O12 V4 O11 V4 -28(5) . 2_665
O14 V4 O11 V4 62(5) . 2_665
O13 V4 O11 V4 -118(5) . 2_665
O16 V4 O12 C61 -41.8(3) . .
O15 V4 O12 C61 137.2(3) 2_665 .
O14 V4 O12 C61 61.9(3) . .
O13 V4 O12 C61 -146.0(3) . .
O11 V4 O12 C61 138.3(2) . .
O16 V4 O12 V5 176.93(13) . .
O15 V4 O12 V5 -4.1(3) 2_665 .
O14 V4 O12 V5 -79.37(13) . .
O13 V4 O12 V5 72.68(13) . .
O11 V4 O12 V5 -2.98(8) . .
O18 V5 O12 C61 51.5(2) . .
O19 V5 O12 C61 -51.4(2) . .
O15 V5 O12 C61 -113.4(6) . .
O17 V5 O12 C61 134.0(2) . .
O11 V5 O12 C61 -138.1(2) . .
V6 V5 O12 C61 -92.4(2) 2_665 .
O18 V5 O12 V4 -166.99(12) . .
O19 V5 O12 V4 90.06(13) . .
O15 V5 O12 V4 28.1(6) . .
O17 V5 O12 V4 -84.53(13) . .
O11 V5 O12 V4 3.43(10) . .
V6 V5 O12 V4 49.09(10) 2_665 .
O20 V6 O13 C62 54.9(3) . .
O19 V6 O13 C62 137.1(3) 2_665 .
O14 V6 O13 C62 -118.0(5) 2_665 .
O17 V6 O13 C62 -51.5(3) . .
O11 V6 O13 C62 -138.2(3) . .
V5 V6 O13 C62 177.7(3) 2_665 .
O20 V6 O13 V4 -163.59(13) . .
O19 V6 O13 V4 -81.38(14) 2_665 .
O14 V6 O13 V4 23.5(6) 2_665 .
O17 V6 O13 V4 90.04(14) . .
O11 V6 O13 V4 3.31(11) . .
V5 V6 O13 V4 -40.82(11) 2_665 .
O16 V4 O13 C62 -41.9(3) . .
O15 V4 O13 C62 -145.8(3) 2_665 .
O12 V4 O13 C62 62.5(3) . .
O14 V4 O13 C62 137.4(3) . .
O11 V4 O13 C62 138.5(3) . .
O16 V4 O13 V6 176.73(15) . .
O15 V4 O13 V6 72.76(14) 2_665 .
O12 V4 O13 V6 -78.92(14) . .
O14 V4 O13 V6 -4.0(3) . .
O11 V4 O13 V6 -2.94(10) . .
O16 V4 O14 C63 -40.8(3) . .
O15 V4 O14 C63 62.9(3) 2_665 .
O12 V4 O14 C63 -145.3(3) . .
O13 V4 O14 C63 139.9(3) . .
O11 V4 O14 C63 138.8(3) . .
O16 V4 O14 V6 178.02(15) . 2_665
O15 V4 O14 V6 -78.26(14) 2_665 2_665
O12 V4 O14 V6 73.59(14) . 2_665
O13 V4 O14 V6 -1.3(3) . 2_665
O11 V4 O14 V6 -2.32(10) . 2_665
O18 V5 O15 C64 -52.7(3) . .
O19 V5 O15 C64 50.2(3) . .
O12 V5 O15 C64 112.2(6) . .
O17 V5 O15 C64 -135.0(3) . .
O11 V5 O15 C64 136.9(3) . .
V6 V5 O15 C64 91.2(2) 2_665 .
O18 V5 O15 V4 167.77(13) . 2_665
O19 V5 O15 V4 -89.28(14) . 2_665
O12 V5 O15 V4 -27.4(6) . 2_665
O17 V5 O15 V4 85.44(13) . 2_665
O11 V5 O15 V4 -2.67(10) . 2_665
V6 V5 O15 V4 -48.32(10) 2_665 2_665
O18 V5 O17 C33 -4.3(3) . .
O19 V5 O17 C33 168.7(12) . .
O12 V5 O17 C33 -98.7(3) . .
O15 V5 O17 C33 91.5(3) . .
O11 V5 O17 C33 176.3(2) . .
V6 V5 O17 C33 176.0(2) 2_665 .
O18 V5 O17 V6 179.07(13) . .
O19 V5 O17 V6 -8.0(14) . .
O12 V5 O17 V6 84.64(12) . .
O15 V5 O17 V6 -85.18(12) . .
O11 V5 O17 V6 -0.32(9) . .
V6 V5 O17 V6 -0.62(17) 2_665 .
O20 V6 O17 C33 7.4(5) . .
O19 V6 O17 C33 -174.0(7) 2_665 .
O13 V6 O17 C33 103.1(5) . .
O14 V6 O17 C33 -88.8(5) 2_665 .
O11 V6 O17 C33 -173.2(5) . .
V5 V6 O17 C33 -173.0(5) 2_665 .
O20 V6 O17 V5 -179.04(12) . .
O19 V6 O17 V5 -0.5(9) 2_665 .
O13 V6 O17 V5 -83.37(12) . .
O14 V6 O17 V5 84.74(12) 2_665 .
O11 V6 O17 V5 0.31(9) . .
V5 V6 O17 V5 0.59(16) 2_665 .
O19 V5 O18 C34 -175.9(2) . .
O12 V5 O18 C34 95.8(3) . .
O15 V5 O18 C34 -87.0(3) . .
O17 V5 O18 C34 3.4(3) . .
O11 V5 O18 C34 7.1(7) . .
V6 V5 O18 C34 -176.98(19) 2_665 .
O18 V5 O19 C47 9.6(5) . .
O12 V5 O19 C47 103.9(5) . .
O15 V5 O19 C47 -85.9(5) . .
O17 V5 O19 C47 -163.3(11) . .
O11 V5 O19 C47 -170.9(5) . .
V6 V5 O19 C47 -171.4(6) 2_665 .
O18 V5 O19 V6 -179.05(12) . 2_665
O12 V5 O19 V6 -84.77(13) . 2_665
O15 V5 O19 V6 85.50(13) . 2_665
O17 V5 O19 V6 8.1(14) . 2_665
O11 V5 O19 V6 0.46(9) . 2_665
O19 V6 O20 C48 -4.4(3) 2_665 .
O13 V6 O20 C48 86.3(3) . .
O14 V6 O20 C48 -95.3(3) 2_665 .
O17 V6 O20 C48 175.4(3) . .
O11 V6 O20 C48 -1.8(6) . .
V5 V6 O20 C48 -4.3(3) 2_665 .
V2 O7 C1 C6 -177.5(3) . .
V3 O7 C1 C6 -4.7(7) 2_676 .
V2 O7 C1 C2 2.5(4) . .
V3 O7 C1 C2 175.3(3) 2_676 .
V2 O8 C2 C1 -3.5(4) . .
V2 O8 C2 C3 177.6(3) . .
O7 C1 C2 O8 0.5(5) . .
C6 C1 C2 O8 -179.6(3) . .
O7 C1 C2 C3 179.4(3) . .
C6 C1 C2 C3 -0.7(6) . .
O8 C2 C3 C4 179.9(3) . .
C1 C2 C3 C4 1.1(5) . .
O8 C2 C3 C7 -2.9(6) . .
C1 C2 C3 C7 178.3(3) . .
C2 C3 C4 C5 -0.5(6) . .
C7 C3 C4 C5 -177.6(4) . .
C3 C4 C5 C6 -0.6(6) . .
C3 C4 C5 C11 179.4(4) . .
O7 C1 C6 C5 179.5(3) . .
C2 C1 C6 C5 -0.5(6) . .
C4 C5 C6 C1 1.1(6) . .
C11 C5 C6 C1 -178.9(4) . .
C4 C3 C7 C10 -121.8(4) . .
C2 C3 C7 C10 61.2(5) . .
C4 C3 C7 C9 117.0(4) . .
C2 C3 C7 C9 -60.0(5) . .
C4 C3 C7 C8 -1.2(5) . .
C2 C3 C7 C8 -178.2(4) . .
C6 C5 C11 C14 -120.8(4) . .
C4 C5 C11 C14 59.3(5) . .
C6 C5 C11 C12 0.1(6) . .
C4 C5 C11 C12 -179.8(4) . .
C6 C5 C11 C13 118.7(4) . .
C4 C5 C11 C13 -61.3(5) . .
V2 O9 C15 C16 170.1(4) . .
V3 O9 C15 C16 3.3(4) . .
V2 O9 C15 C20 -9.9(8) . .
V3 O9 C15 C20 -176.6(3) . .
V3 O10 C16 C15 -4.8(4) . .
V3 O10 C16 C17 175.8(3) . .
O9 C15 C16 O10 0.8(5) . .
C20 C15 C16 O10 -179.3(4) . .
O9 C15 C16 C17 -179.8(3) . .
C20 C15 C16 C17 0.2(6) . .
O10 C16 C17 C18 -179.9(4) . .
C15 C16 C17 C18 0.7(6) . .
O10 C16 C17 C21 -0.7(6) . .
C15 C16 C17 C21 179.9(4) . .
C16 C17 C18 C19 -1.4(6) . .
C21 C17 C18 C19 179.4(4) . .
C17 C18 C19 C20 1.1(6) . .
C17 C18 C19 C25 178.4(4) . .
O9 C15 C20 C19 179.5(4) . .
C16 C15 C20 C19 -0.5(6) . .
C18 C19 C20 C15 -0.1(6) . .
C25 C19 C20 C15 -177.5(4) . .
C18 C17 C21 C24 2.6(6) . .
C16 C17 C21 C24 -176.6(4) . .
C18 C17 C21 C23 -117.8(4) . .
C16 C17 C21 C23 63.1(5) . .
C18 C17 C21 C22 122.6(4) . .
C16 C17 C21 C22 -56.5(5) . .
C18 C19 C25 C27 156.0(5) . .
C20 C19 C25 C27 -26.7(6) . .
C18 C19 C25 C26 -83.1(5) . .
C20 C19 C25 C26 94.2(5) . .
C18 C19 C25 C28 35.7(6) . .
C20 C19 C25 C28 -147.1(4) . .
V5 O17 C33 C38 -177.0(3) . .
V6 O17 C33 C38 -4.0(8) . .
V5 O17 C33 C34 4.3(4) . .
V6 O17 C33 C34 177.3(4) . .
V5 O18 C34 C35 177.0(3) . .
V5 O18 C34 C33 -2.0(4) . .
O17 C33 C34 O18 -1.7(5) . .
C38 C33 C34 O18 179.6(4) . .
O17 C33 C34 C35 179.2(3) . .
C38 C33 C34 C35 0.5(6) . .
O18 C34 C35 C36 -178.6(4) . .
C33 C34 C35 C36 0.4(6) . .
O18 C34 C35 C39 2.8(6) . .
C33 C34 C35 C39 -178.2(4) . .
C34 C35 C36 C37 0.0(6) . .
C39 C35 C36 C37 178.5(4) . .
C35 C36 C37 C38 -1.3(6) . .
C35 C36 C37 C43 177.2(4) . .
O17 C33 C38 C37 179.6(4) . .
C34 C33 C38 C37 -1.8(6) . .
C36 C37 C38 C33 2.1(6) . .
C43 C37 C38 C33 -176.3(4) . .
C34 C35 C39 C41 58.8(5) . .
C36 C35 C39 C41 -119.6(4) . .
C34 C35 C39 C40 179.5(4) . .
C36 C35 C39 C40 1.1(5) . .
C34 C35 C39 C42 -59.9(5) . .
C36 C35 C39 C42 121.7(4) . .
C38 C37 C43 C45Y 68.6(8) . .
C36 C37 C43 C45Y -109.8(8) . .
C38 C37 C43 C44X -130.0(8) . .
C36 C37 C43 C44X 51.6(8) . .
C38 C37 C43 C44Y -163.7(6) . .
C36 C37 C43 C44Y 17.9(7) . .
C38 C37 C43 C46X -12.7(7) . .
C36 C37 C43 C46X 168.9(6) . .
C38 C37 C43 C46Y -53.8(7) . .
C36 C37 C43 C46Y 127.8(6) . .
C38 C37 C43 C45X 104.7(6) . .
C36 C37 C43 C45X -73.7(6) . .
V5 O19 C47 C52 -5.8(8) . .
V6 O19 C47 C52 -176.5(3) 2_665 .
V5 O19 C47 C48 174.9(4) . 2_665
V6 O19 C47 C48 4.1(4) 2_665 2_665
V6 O20 C48 C47 3.4(5) . 2_665
V6 O20 C48 C49 -175.1(3) . .
O20 C48 C49 C50 179.5(4) . .
C47 C48 C49 C50 1.1(6) 2_665 .
O20 C48 C49 C53 -0.7(7) . .
C47 C48 C49 C53 -179.1(4) 2_665 .
C48 C49 C50 C51 -0.4(7) . .
C53 C49 C50 C51 179.8(4) . .
C49 C50 C51 C52 -0.1(7) . 2_665
C49 C50 C51 C57 -177.4(5) . .
O19 C47 C52 C51 179.8(4) . 2_665
C48 C47 C52 C51 -0.9(7) 2_665 2_665
C50 C49 C53 C55 -121.8(5) . .
C48 C49 C53 C55 58.4(6) . .
C50 C49 C53 C56 -1.9(6) . .
C48 C49 C53 C56 178.3(4) . .
C50 C49 C53 C54 117.5(5) . .
C48 C49 C53 C54 -62.2(5) . .
C52 C51 C57 C58 -67.1(6) 2_665 .
C50 C51 C57 C58 110.1(5) . .
C52 C51 C57 C59 52.0(6) 2_665 .
C50 C51 C57 C59 -130.9(5) . .
C52 C51 C57 C60 172.4(5) 2_665 .
C50 C51 C57 C60 -10.5(7) . .
